data_1555871
loop_
_publ_author_name
'Dasgupta, Srimoyee'
'Liu, Jixin'
'Shoffler, Clarissa A.'
'Yap, Glenn P. A.'
'Watson, Mary P.'

_publ_section_title
;
 Enantioselective, Copper-Catalyzed Alkynylation of Ketimines To Deliver
 Isoquinolines with \a-Diaryl Tetrasubstituted Stereocenters.
;
_journal_issue 23
_journal_name_full 'Organic letters'
_journal_page_first 6006
_journal_page_last 6009
_journal_paper_doi 10.1021/acs.orglett.6b02787
_journal_volume 18
_journal_year 2016
_chemical_absolute_configuration ad
_chemical_formula_moiety '3(C46 H38 Cu2 I N6 O4), Cu4 I7, 4(C H2 Cl2)'
_chemical_formula_sum 'C142 H123 Cl8 Cu10 I10 N18 O12'
_chemical_formula_weight 4461.58
_space_group_crystal_system monoclinic
_space_group_IT_number 4
_space_group_name_Hall 'P 2yb'
_space_group_name_H-M_alt 'P 1 21 1'
_atom_sites_solution_hydrogens geom
_audit_creation_method SHELXL-2014/7
_cell_angle_alpha 90
_cell_angle_beta 91.4006(15)
_cell_angle_gamma 90
_cell_formula_units_Z 2
_cell_length_a 16.7926(13)
_cell_length_b 23.6471(19)
_cell_length_c 19.7202(15)
_cell_measurement_reflns_used 9930
_cell_measurement_temperature 200(2)
_cell_measurement_theta_max 21.09
_cell_measurement_theta_min 2.24
_cell_volume 7828.5(11)
_computing_cell_refinement 'Bruker SAINT'
_computing_data_collection 'Bruker APEX2'
_computing_data_reduction 'Bruker SAINT'
_computing_molecular_graphics 'Bruker SHELXTL'
_computing_publication_material 'Bruker SHELXTL'
_computing_structure_refinement 'SHELXL-2014/7 (Sheldrick, 2014)'
_computing_structure_solution 'SHELXS-97 (Sheldrick 2008)'
_diffrn_ambient_temperature 200(2)
_diffrn_detector_area_resol_mean 8.33
_diffrn_measured_fraction_theta_full 0.999
_diffrn_measured_fraction_theta_max 0.997
_diffrn_measurement_device_type 'Bruker AXS APEX diffractometer'
_diffrn_measurement_method '\f and \w scans'
_diffrn_radiation_type MoK\a
_diffrn_radiation_wavelength 0.71073
_diffrn_reflns_av_R_equivalents 0.1005
_diffrn_reflns_av_unetI/netI 0.1150
_diffrn_reflns_Laue_measured_fraction_full 0.999
_diffrn_reflns_Laue_measured_fraction_max 0.997
_diffrn_reflns_limit_h_max 20
_diffrn_reflns_limit_h_min -20
_diffrn_reflns_limit_k_max 29
_diffrn_reflns_limit_k_min -29
_diffrn_reflns_limit_l_max 24
_diffrn_reflns_limit_l_min -23
_diffrn_reflns_number 110786
_diffrn_reflns_point_group_measured_fraction_full 0.999
_diffrn_reflns_point_group_measured_fraction_max 0.997
_diffrn_reflns_theta_full 25.242
_diffrn_reflns_theta_max 26.411
_diffrn_reflns_theta_min 1.345
_exptl_absorpt_coefficient_mu 3.499
_exptl_absorpt_correction_T_max 0.7454
_exptl_absorpt_correction_T_min 0.6309
_exptl_absorpt_correction_type multi-scan
_exptl_absorpt_process_details 'APEX2 (Bruker, 2007)'
_exptl_crystal_colour orange
_exptl_crystal_density_diffrn 1.893
_exptl_crystal_description plate
_exptl_crystal_F_000 4306
_exptl_crystal_size_max 0.252
_exptl_crystal_size_mid 0.209
_exptl_crystal_size_min 0.186
_refine_diff_density_max 2.189
_refine_diff_density_min -1.960
_refine_diff_density_rms 0.142
_refine_ls_abs_structure_details
; 
 Refined as an inversion twin. 
;
_refine_ls_abs_structure_Flack 0.01(2)
_refine_ls_extinction_method none
_refine_ls_goodness_of_fit_ref 0.907
_refine_ls_hydrogen_treatment constr
_refine_ls_matrix_type full
_refine_ls_number_parameters 1550
_refine_ls_number_reflns 32026
_refine_ls_number_restraints 3025
_refine_ls_restrained_S_all 0.880
_refine_ls_R_factor_all 0.0965
_refine_ls_R_factor_gt 0.0535
_refine_ls_shift/su_max 0.006
_refine_ls_shift/su_mean 0.000
_refine_ls_structure_factor_coef Fsqd
_refine_ls_weighting_details 'w=1/[\s^2^(Fo^2^)+(0.0608P)^2^] where P=(Fo^2^+2Fc^2^)/3'
_refine_ls_weighting_scheme calc
_refine_ls_wR_factor_gt 0.1197
_refine_ls_wR_factor_ref 0.1335
_reflns_Friedel_coverage 0.951
_reflns_Friedel_fraction_full 1.000
_reflns_Friedel_fraction_max 0.998
_reflns_number_gt 19173
_reflns_number_total 32026
_reflns_threshold_expression 'I > 2\s(I)'
_cod_data_source_file ol6b02787_si_003.cif
_cod_data_source_block mary022_sq
_cod_original_sg_symbol_H-M 'P 21'
_cod_database_code 1555871
_shelx_shelxl_version_number 2014/7
_shelx_space_group_comment
; 
The symmetry employed for this shelxl refinement is uniquely defined 
by the following loop, which should always be used as a source of 
symmetry information in preference to the above space-group names. 
They are only intended as comments. 
;
_shelx_estimated_absorpt_t_min 0.473
_shelx_estimated_absorpt_t_max 0.562

loop_
_space_group_symop_operation_xyz
'x, y, z'
'-x, y+1/2, -z'

loop_
_atom_site_label
_atom_site_type_symbol
_atom_site_fract_x
_atom_site_fract_y
_atom_site_fract_z
_atom_site_U_iso_or_equiv
_atom_site_adp_type
_atom_site_occupancy
_atom_site_site_symmetry_order
_atom_site_calc_flag
_atom_site_refinement_flags_posn
_atom_site_refinement_flags_adp
Cu1 Cu 0.34558(11) 0.51311(8) 0.04279(9) 0.0417(5) Uani 1 1 d . U
Cu2 Cu 0.42839(11) 0.42062(9) 0.05441(9) 0.0437(5) Uani 1 1 d . U
Cu3 Cu 0.55894(10) 0.42640(7) 0.47175(8) 0.0336(4) Uani 1 1 d . U
Cu4 Cu 0.65912(10) 0.50829(7) 0.46637(9) 0.0346(4) Uani 1 1 d . U
Cu5 Cu 1.01401(10) 0.37502(8) 0.70480(9) 0.0396(5) Uani 1 1 d . U
Cu6 Cu 0.94889(11) 0.38879(10) 0.82021(10) 0.0489(5) Uani 1 1 d . U
Cu7 Cu 0.70028(12) 0.74743(8) 0.36449(10) 0.0495(5) Uani 1 1 d . U
Cu8 Cu 0.60385(13) 0.78911(12) 0.25911(12) 0.0704(7) Uani 1 1 d . U
Cu9 Cu 0.50654(14) 0.71000(11) 0.24790(13) 0.0764(8) Uani 1 1 d . U
Cu10 Cu 0.44742(14) 0.73603(11) 0.12132(13) 0.0695(7) Uani 1 1 d . U
I1 I 0.29321(6) 0.43002(4) 0.11396(5) 0.0383(2) Uani 1 1 d . U
I2 I 0.68819(5) 0.41536(4) 0.40311(5) 0.0386(2) Uani 1 1 d . U
I3 I 1.00123(6) 0.47543(5) 0.75449(5) 0.0442(3) Uani 1 1 d . U
I4 I 0.76493(8) 0.74337(5) 0.48014(6) 0.0603(3) Uani 1 1 d . U
I5 I 0.72208(6) 0.84230(4) 0.30721(6) 0.0472(3) Uani 1 1 d . U
I6 I 0.64373(7) 0.66388(4) 0.29659(6) 0.0481(3) Uani 1 1 d . U
I7 I 0.46595(6) 0.79768(5) 0.31691(6) 0.0568(3) Uani 1 1 d . U
I8 I 0.58957(6) 0.77476(5) 0.12776(5) 0.0501(3) Uani 1 1 d . U
I9 I 0.39958(8) 0.65311(6) 0.19147(7) 0.0738(4) Uani 1 1 d . U
I10 I 0.34908(11) 0.76424(10) 0.03010(10) 0.1278(8) Uani 1 1 d . U
N1 N 0.2461(8) 0.5647(5) 0.0308(6) 0.047(3) Uani 1 1 d . U
N2 N 0.3071(7) 0.4914(5) -0.0616(6) 0.037(3) Uani 1 1 d . U
N3 N 0.4589(7) 0.4237(6) -0.0411(6) 0.051(3) Uani 1 1 d . U
N4 N 0.4432(8) 0.5598(6) 0.0428(6) 0.053(3) Uani 1 1 d . U
N5 N 0.5126(6) 0.4617(5) 0.1249(6) 0.038(3) Uani 1 1 d . U
N6 N 0.4785(7) 0.3520(6) 0.1030(6) 0.044(3) Uani 1 1 d . U
N7 N 0.4922(7) 0.3584(5) 0.4343(6) 0.033(2) Uani 1 1 d . U
N8 N 0.4795(6) 0.4691(5) 0.3944(5) 0.024(2) Uani 1 1 d . U
N9 N 0.5733(6) 0.5653(4) 0.4554(6) 0.032(2) Uani 1 1 d . U
N10 N 0.5350(6) 0.4422(5) 0.5677(5) 0.030(2) Uani 1 1 d . U
N11 N 0.6953(6) 0.4973(5) 0.5738(6) 0.031(2) Uani 1 1 d . U
N12 N 0.7715(6) 0.5474(5) 0.4692(6) 0.036(3) Uani 1 1 d . U
N13 N 1.0419(6) 0.3908(5) 0.6055(6) 0.034(2) Uani 1 1 d . U
N14 N 0.8999(7) 0.3551(5) 0.6544(6) 0.040(3) Uani 1 1 d . U
N15 N 0.8666(8) 0.3307(7) 0.8001(7) 0.060(4) Uani 1 1 d . U
N16 N 1.0642(7) 0.3044(5) 0.7383(6) 0.035(3) Uani 1 1 d . U
N17 N 1.0586(7) 0.3586(5) 0.8715(6) 0.038(3) Uani 1 1 d . U
N18 N 0.9377(8) 0.4221(7) 0.9172(7) 0.063(4) Uani 1 1 d . U
C1 C 0.1912(8) 0.5843(8) 0.1907(9) 0.116(4) Uani 1 1 d G U
H1A H 0.2430 0.5999 0.1975 0.139 Uiso 1 1 calc R U
C2 C 0.1503(10) 0.5628(8) 0.2455(6) 0.117(4) Uani 1 1 d G U
H2A H 0.1741 0.5636 0.2897 0.141 Uiso 1 1 calc R U
C3 C 0.0747(10) 0.5399(8) 0.2355(7) 0.117(4) Uani 1 1 d G U
H3A H 0.0467 0.5252 0.2729 0.141 Uiso 1 1 calc R U
C4 C 0.0399(8) 0.5387(8) 0.1709(8) 0.118(4) Uani 1 1 d G U
H4A H -0.0118 0.5231 0.1641 0.141 Uiso 1 1 calc R U
C5 C 0.0808(10) 0.5602(8) 0.1161(6) 0.117(4) Uani 1 1 d G U
H5A H 0.0570 0.5594 0.0719 0.141 Uiso 1 1 calc R U
C6 C 0.1564(10) 0.5830(8) 0.1261(7) 0.115(4) Uani 1 1 d G U
C7 C 0.1978(11) 0.6086(8) 0.0658(9) 0.063(4) Uani 1 1 d . U
H7A H 0.2346 0.6389 0.0828 0.076 Uiso 1 1 calc R U
C8 C 0.1443(13) 0.6337(9) 0.0066(9) 0.081(6) Uani 1 1 d . U
H8A H 0.0893 0.6408 0.0215 0.097 Uiso 1 1 calc R U
H8B H 0.1669 0.6693 -0.0109 0.097 Uiso 1 1 calc R U
O9 O 0.1465(7) 0.5879(6) -0.0448(6) 0.072(4) Uani 1 1 d . U
C10 C 0.2143(10) 0.5558(7) -0.0260(9) 0.051(4) Uani 1 1 d . U
C11 C 0.2390(9) 0.5134(7) -0.0762(7) 0.042(3) Uani 1 1 d . U
C12 C 0.1954(10) 0.5033(7) -0.1365(8) 0.054(4) Uani 1 1 d . U
H12A H 0.1465 0.5222 -0.1458 0.064 Uiso 1 1 calc R U
C13 C 0.2254(10) 0.4651(8) -0.1818(9) 0.058(4) Uani 1 1 d . U
H13A H 0.1960 0.4538 -0.2213 0.069 Uiso 1 1 calc R U
C14 C 0.2998(10) 0.4442(8) -0.1673(8) 0.056(4) Uani 1 1 d . U
H14A H 0.3243 0.4200 -0.1991 0.067 Uiso 1 1 calc R U
C15 C 0.3399(9) 0.4572(6) -0.1080(7) 0.039(3) Uani 1 1 d . U
C16 C 0.4208(9) 0.4377(7) -0.0991(8) 0.045(3) Uani 1 1 d . U
O17 O 0.4625(6) 0.4263(6) -0.1553(5) 0.062(3) Uani 1 1 d . U
C18 C 0.5371(10) 0.4058(9) -0.1383(9) 0.071(5) Uani 1 1 d . U
H18A H 0.5790 0.4319 -0.1539 0.086 Uiso 1 1 calc R U
H18B H 0.5455 0.3682 -0.1590 0.086 Uiso 1 1 calc R U
C19 C 0.5384(10) 0.4018(11) -0.0610(10) 0.084(5) Uani 1 1 d . U
H19A H 0.5429 0.3611 -0.0475 0.101 Uiso 1 1 calc R U
C20 C 0.6186(9) 0.4940(9) -0.0309(8) 0.137(5) Uani 1 1 d G U
H20A H 0.5890 0.5144 -0.0645 0.164 Uiso 1 1 calc R U
C21 C 0.6781(9) 0.5211(7) 0.0070(9) 0.137(5) Uani 1 1 d G U
H21A H 0.6892 0.5600 -0.0007 0.164 Uiso 1 1 calc R U
C22 C 0.7215(7) 0.4914(9) 0.0562(8) 0.136(5) Uani 1 1 d G U
H22A H 0.7622 0.5099 0.0821 0.163 Uiso 1 1 calc R U
C23 C 0.7054(8) 0.4345(9) 0.0675(7) 0.135(5) Uani 1 1 d G U
H23A H 0.7350 0.4142 0.1011 0.162 Uiso 1 1 calc R U
C24 C 0.6459(9) 0.4074(7) 0.0295(9) 0.135(5) Uani 1 1 d G U
H24A H 0.6348 0.3686 0.0372 0.162 Uiso 1 1 calc R U
C25 C 0.6025(7) 0.4372(9) -0.0197(8) 0.135(5) Uani 1 1 d G U
C26 C 0.3466(10) 0.6412(7) -0.0859(8) 0.127(5) Uani 1 1 d G U
H26A H 0.3193 0.6645 -0.0548 0.152 Uiso 1 1 calc R U
C27 C 0.3207(9) 0.6384(7) -0.1533(9) 0.127(5) Uani 1 1 d G U
H27A H 0.2757 0.6598 -0.1683 0.153 Uiso 1 1 calc R U
C28 C 0.3606(11) 0.6043(7) -0.1987(6) 0.127(5) Uani 1 1 d G U
H28A H 0.3429 0.6024 -0.2448 0.153 Uiso 1 1 calc R U
C29 C 0.4264(10) 0.5730(7) -0.1768(8) 0.127(5) Uani 1 1 d G U
H29A H 0.4536 0.5497 -0.2078 0.153 Uiso 1 1 calc R U
C30 C 0.4522(9) 0.5758(7) -0.1094(9) 0.127(5) Uani 1 1 d G U
H30A H 0.4972 0.5544 -0.0944 0.152 Uiso 1 1 calc R U
C31 C 0.4123(11) 0.6099(7) -0.0639(6) 0.126(5) Uani 1 1 d G U
C32 C 0.4469(13) 0.6127(9) 0.0066(9) 0.081(5) Uani 1 1 d . U
H32A H 0.4123 0.6395 0.0317 0.097 Uiso 1 1 calc R U
C33 C 0.5301(11) 0.6342(8) 0.0169(9) 0.075(5) Uani 1 1 d . U
H33A H 0.5626 0.6264 -0.0233 0.090 Uiso 1 1 calc R U
H33B H 0.5304 0.6754 0.0258 0.090 Uiso 1 1 calc R U
O34 O 0.5595(7) 0.6030(5) 0.0753(6) 0.069(3) Uani 1 1 d . U
C35 C 0.5060(10) 0.5582(7) 0.0809(7) 0.048(3) Uani 1 1 d . U
C36 C 0.5315(9) 0.5174(7) 0.1322(7) 0.044(3) Uani 1 1 d . U
C37 C 0.5783(9) 0.5350(8) 0.1897(8) 0.054(4) Uani 1 1 d . U
H37A H 0.5906 0.5740 0.1953 0.065 Uiso 1 1 calc R U
C38 C 0.6048(10) 0.4981(8) 0.2352(9) 0.057(4) Uani 1 1 d . U
H38A H 0.6338 0.5109 0.2742 0.068 Uiso 1 1 calc R U
C39 C 0.5903(9) 0.4403(8) 0.2264(8) 0.047(4) Uani 1 1 d . U
H39A H 0.6116 0.4124 0.2564 0.056 Uiso 1 1 calc R U
C40 C 0.5413(9) 0.4267(8) 0.1692(8) 0.052(4) Uani 1 1 d . U
C41 C 0.5241(9) 0.3680(7) 0.1532(8) 0.045(3) Uani 1 1 d . U
O42 O 0.5579(7) 0.3256(5) 0.1918(6) 0.064(3) Uani 1 1 d . U
C43 C 0.5398(10) 0.2719(8) 0.1614(9) 0.061(4) Uani 1 1 d . U
H43A H 0.5218 0.2442 0.1954 0.073 Uiso 1 1 calc R U
H43B H 0.5862 0.2563 0.1376 0.073 Uiso 1 1 calc R U
C44 C 0.4693(10) 0.2888(7) 0.1093(8) 0.052(4) Uani 1 1 d . U
H44A H 0.4776 0.2704 0.0644 0.063 Uiso 1 1 calc R U
C45 C 0.3692(6) 0.2825(5) 0.2012(5) 0.063(5) Uani 1 1 d G U
H45A H 0.4097 0.2932 0.2331 0.076 Uiso 1 1 calc R U
C46 C 0.2921(7) 0.2727(6) 0.2225(4) 0.072(5) Uani 1 1 d G U
H46A H 0.2799 0.2767 0.2690 0.086 Uiso 1 1 calc R U
C47 C 0.2329(5) 0.2570(6) 0.1757(6) 0.082(6) Uani 1 1 d G U
H47A H 0.1802 0.2503 0.1903 0.098 Uiso 1 1 calc R U
C48 C 0.2508(6) 0.2511(6) 0.1076(6) 0.086(6) Uani 1 1 d G U
H48A H 0.2103 0.2404 0.0757 0.103 Uiso 1 1 calc R U
C49 C 0.3278(7) 0.2609(6) 0.0863(4) 0.070(5) Uani 1 1 d G U
H49A H 0.3400 0.2569 0.0398 0.083 Uiso 1 1 calc R U
C50 C 0.3870(5) 0.2766(5) 0.1331(5) 0.052(4) Uani 1 1 d G U
C51 C 0.5843(7) 0.2568(5) 0.3634(6) 0.073(5) Uani 1 1 d G U
H51A H 0.5499 0.2668 0.3264 0.087 Uiso 1 1 calc R U
C52 C 0.6570(8) 0.2309(6) 0.3515(6) 0.109(7) Uani 1 1 d G U
H52A H 0.6722 0.2233 0.3063 0.131 Uiso 1 1 calc R U
C53 C 0.7073(6) 0.2162(6) 0.4056(9) 0.109(7) Uani 1 1 d G U
H53A H 0.7570 0.1985 0.3975 0.130 Uiso 1 1 calc R U
C54 C 0.6850(7) 0.2273(6) 0.4717(8) 0.109(7) Uani 1 1 d G U
H54A H 0.7194 0.2172 0.5087 0.131 Uiso 1 1 calc R U
C55 C 0.6123(8) 0.2531(5) 0.4836(5) 0.073(5) Uani 1 1 d G U
H55A H 0.5970 0.2607 0.5288 0.087 Uiso 1 1 calc R U
C56 C 0.5620(6) 0.2679(4) 0.4295(6) 0.052(4) Uani 1 1 d G U
C57 C 0.4854(9) 0.2968(6) 0.4425(8) 0.042(3) Uani 1 1 d . U
H57A H 0.4702 0.2887 0.4902 0.050 Uiso 1 1 calc R U
C58 C 0.4157(9) 0.2809(7) 0.3955(8) 0.045(3) Uani 1 1 d . U
H58A H 0.4287 0.2476 0.3675 0.054 Uiso 1 1 calc R U
H58B H 0.3675 0.2726 0.4216 0.054 Uiso 1 1 calc R U
O59 O 0.4040(6) 0.3309(4) 0.3535(5) 0.047(3) Uani 1 1 d . U
C60 C 0.4470(8) 0.3714(6) 0.3843(7) 0.034(3) Uani 1 1 d . U
C61 C 0.4400(8) 0.4285(6) 0.3579(7) 0.034(3) Uani 1 1 d . U
C62 C 0.3954(9) 0.4443(7) 0.2985(8) 0.045(4) Uani 1 1 d . U
H62A H 0.3692 0.4158 0.2723 0.054 Uiso 1 1 calc R U
C63 C 0.3896(10) 0.4980(7) 0.2788(8) 0.050(4) Uani 1 1 d . U
H63A H 0.3600 0.5077 0.2388 0.060 Uiso 1 1 calc R U
C64 C 0.4268(9) 0.5393(7) 0.3170(7) 0.045(4) Uani 1 1 d . U
H64A H 0.4216 0.5780 0.3048 0.054 Uiso 1 1 calc R U
C65 C 0.4734(8) 0.5231(6) 0.3752(7) 0.030(3) Uani 1 1 d . U
C66 C 0.5108(8) 0.5672(6) 0.4144(7) 0.031(3) Uani 1 1 d . U
O67 O 0.4739(6) 0.6179(4) 0.4102(5) 0.043(2) Uani 1 1 d . U
C68 C 0.5213(9) 0.6580(6) 0.4485(8) 0.044(3) Uani 1 1 d . U
H68A H 0.4889 0.6775 0.4826 0.053 Uiso 1 1 calc R U
H68B H 0.5447 0.6866 0.4182 0.053 Uiso 1 1 calc R U
C69 C 0.5855(9) 0.6229(6) 0.4824(7) 0.039(3) Uani 1 1 d . U
H69A H 0.6378 0.6368 0.4658 0.047 Uiso 1 1 calc R U
C70 C 0.6620(5) 0.6316(4) 0.5961(5) 0.056(4) Uani 1 1 d G U
H70A H 0.7101 0.6357 0.5722 0.067 Uiso 1 1 calc R U
C71 C 0.6633(6) 0.6335(5) 0.6666(5) 0.065(4) Uani 1 1 d G U
H71A H 0.7123 0.6389 0.6908 0.078 Uiso 1 1 calc R U
C72 C 0.5930(8) 0.6275(5) 0.7015(4) 0.076(5) Uani 1 1 d G U
H72A H 0.5939 0.6288 0.7497 0.091 Uiso 1 1 calc R U
C73 C 0.5213(6) 0.6196(5) 0.6661(6) 0.068(5) Uani 1 1 d G U
H73A H 0.4732 0.6155 0.6900 0.082 Uiso 1 1 calc R U
C74 C 0.5200(5) 0.6178(5) 0.5956(5) 0.060(4) Uani 1 1 d G U
H74A H 0.4710 0.6124 0.5714 0.072 Uiso 1 1 calc R U
C75 C 0.5903(6) 0.6238(4) 0.5606(4) 0.041(3) Uani 1 1 d G U
C76 C 0.3791(6) 0.5047(4) 0.5259(5) 0.055(4) Uani 1 1 d G U
H76A H 0.4138 0.5313 0.5475 0.067 Uiso 1 1 calc R U
C77 C 0.3205(7) 0.5231(4) 0.4801(6) 0.075(5) Uani 1 1 d G U
H77A H 0.3151 0.5622 0.4703 0.089 Uiso 1 1 calc R U
C78 C 0.2698(6) 0.4842(6) 0.4486(5) 0.072(5) Uani 1 1 d G U
H78A H 0.2297 0.4967 0.4172 0.086 Uiso 1 1 calc R U
C79 C 0.2777(6) 0.4269(5) 0.4630(5) 0.072(5) Uani 1 1 d G U
H79A H 0.2430 0.4003 0.4415 0.087 Uiso 1 1 calc R U
C80 C 0.3363(6) 0.4085(4) 0.5088(5) 0.050(4) Uani 1 1 d G U
H80A H 0.3417 0.3693 0.5187 0.060 Uiso 1 1 calc R U
C81 C 0.3870(5) 0.4474(4) 0.5403(5) 0.041(3) Uani 1 1 d G U
C82 C 0.4501(7) 0.4269(6) 0.5894(7) 0.032(3) Uani 1 1 d . U
H82A H 0.4463 0.3848 0.5918 0.038 Uiso 1 1 calc R U
C83 C 0.4490(8) 0.4499(7) 0.6621(8) 0.046(4) Uani 1 1 d . U
H83A H 0.4143 0.4837 0.6647 0.056 Uiso 1 1 calc R U
H83B H 0.4292 0.4208 0.6937 0.056 Uiso 1 1 calc R U
O84 O 0.5318(5) 0.4646(4) 0.6790(5) 0.037(2) Uani 1 1 d . U
C85 C 0.5719(8) 0.4602(6) 0.6196(7) 0.028(3) Uani 1 1 d . U
C86 C 0.6561(8) 0.4756(6) 0.6260(7) 0.030(3) Uani 1 1 d . U
C87 C 0.6954(8) 0.4660(7) 0.6885(7) 0.043(4) Uani 1 1 d . U
H87A H 0.6926 0.4250 0.6980 0.052 Uiso 1 1 calc R U
H87B H 0.6647 0.4854 0.7238 0.052 Uiso 1 1 calc R U
C88 C 0.7755(10) 0.4827(9) 0.6968(9) 0.070(5) Uani 1 1 d . U
H88A H 0.8032 0.4779 0.7390 0.084 Uiso 1 1 calc R U
C89 C 0.8106(9) 0.5048(8) 0.6449(8) 0.051(4) Uani 1 1 d . U
H89A H 0.8647 0.5161 0.6496 0.061 Uiso 1 1 calc R U
C90 C 0.7715(8) 0.5124(6) 0.5835(7) 0.035(3) Uani 1 1 d . U
C91 C 0.8057(8) 0.5406(6) 0.5257(8) 0.033(3) Uani 1 1 d . U
O92 O 0.8815(5) 0.5620(4) 0.5335(5) 0.040(2) Uani 1 1 d . U
C93 C 0.8969(9) 0.5946(7) 0.4729(8) 0.051(4) Uani 1 1 d . U
H93A H 0.9500 0.5857 0.4548 0.061 Uiso 1 1 calc R U
H93B H 0.8933 0.6357 0.4817 0.061 Uiso 1 1 calc R U
C94 C 0.8271(9) 0.5738(7) 0.4226(8) 0.046(3) Uani 1 1 d . U
H94A H 0.8013 0.6071 0.3998 0.056 Uiso 1 1 calc R U
C95 C 0.9013(6) 0.4868(5) 0.3889(4) 0.063(5) Uani 1 1 d G U
H95A H 0.9213 0.4838 0.4343 0.075 Uiso 1 1 calc R U
C96 C 0.9217(6) 0.4465(4) 0.3410(6) 0.062(5) Uani 1 1 d G U
H96A H 0.9557 0.4160 0.3536 0.074 Uiso 1 1 calc R U
C97 C 0.8923(7) 0.4510(4) 0.2747(5) 0.067(5) Uani 1 1 d G U
H97A H 0.9063 0.4234 0.2420 0.080 Uiso 1 1 calc R U
C98 C 0.8426(7) 0.4957(5) 0.2563(4) 0.064(5) Uani 1 1 d G U
H98A H 0.8226 0.4987 0.2110 0.077 Uiso 1 1 calc R U
C99 C 0.8222(6) 0.5359(4) 0.3042(5) 0.053(4) Uani 1 1 d G U
H99A H 0.7882 0.5665 0.2916 0.063 Uiso 1 1 calc R U
C100 C 0.8516(6) 0.5315(4) 0.3705(5) 0.043(3) Uani 1 1 d G U
C101 C 1.0698(6) 0.5140(5) 0.5651(6) 0.069(5) Uani 1 1 d G U
H10A H 1.0231 0.5044 0.5395 0.083 Uiso 1 1 calc R U
C102 C 1.0830(7) 0.5697(4) 0.5850(7) 0.084(6) Uani 1 1 d G U
H10B H 1.0453 0.5982 0.5730 0.101 Uiso 1 1 calc R U
C103 C 1.1514(8) 0.5837(4) 0.6225(7) 0.083(6) Uani 1 1 d G U
H10C H 1.1604 0.6218 0.6360 0.100 Uiso 1 1 calc R U
C104 C 1.2065(6) 0.5421(5) 0.6401(6) 0.079(5) Uani 1 1 d G U
H10D H 1.2532 0.5517 0.6657 0.095 Uiso 1 1 calc R U
C105 C 1.1933(6) 0.4864(5) 0.6202(6) 0.061(4) Uani 1 1 d G U
H10E H 1.2310 0.4580 0.6323 0.073 Uiso 1 1 calc R U
C106 C 1.1250(7) 0.4724(4) 0.5828(6) 0.047(3) Uani 1 1 d G U
C107 C 1.1082(8) 0.4117(7) 0.5640(7) 0.039(3) Uani 1 1 d . U
H10F H 1.1568 0.3879 0.5716 0.047 Uiso 1 1 calc R U
C108 C 1.0741(8) 0.4038(7) 0.4913(8) 0.046(4) Uani 1 1 d . U
H10G H 1.0847 0.4377 0.4634 0.056 Uiso 1 1 calc R U
H10H H 1.0987 0.3705 0.4696 0.056 Uiso 1 1 calc R U
O109 O 0.9892(6) 0.3953(4) 0.4979(5) 0.046(3) Uani 1 1 d . U
C110 C 0.9817(9) 0.3856(6) 0.5654(8) 0.038(3) Uani 1 1 d . U
C111 C 0.9009(8) 0.3697(6) 0.5858(8) 0.037(3) Uani 1 1 d . U
C112 C 0.8347(9) 0.3664(7) 0.5428(9) 0.051(4) Uani 1 1 d . U
H11A H 0.8371 0.3763 0.4962 0.061 Uiso 1 1 calc R U
C113 C 0.7666(9) 0.3482(8) 0.5704(9) 0.057(4) Uani 1 1 d . U
H11B H 0.7189 0.3490 0.5435 0.068 Uiso 1 1 calc R U
C114 C 0.7634(10) 0.3291(8) 0.6342(9) 0.062(5) Uani 1 1 d . U
H11C H 0.7161 0.3122 0.6503 0.074 Uiso 1 1 calc R U
C115 C 0.8313(9) 0.3344(7) 0.6772(8) 0.047(4) Uani 1 1 d . U
C116 C 0.8262(10) 0.3145(9) 0.7445(9) 0.068(5) Uani 1 1 d . U
O117 O 0.7697(7) 0.2729(6) 0.7541(6) 0.083(4) Uani 1 1 d . U
C118 C 0.7815(14) 0.2540(11) 0.8222(10) 0.107(7) Uani 1 1 d . U
H11D H 0.8102 0.2174 0.8229 0.128 Uiso 1 1 calc R U
H11E H 0.7295 0.2485 0.8439 0.128 Uiso 1 1 calc R U
C119 C 0.8303(11) 0.2988(10) 0.8608(9) 0.079(5) Uani 1 1 d . U
H11F H 0.7930 0.3247 0.8844 0.094 Uiso 1 1 calc R U
C120 C 0.9568(9) 0.2451(6) 0.8925(6) 0.094(6) Uani 1 1 d G U
H12B H 0.9614 0.2330 0.8468 0.113 Uiso 1 1 calc R U
C121 C 1.0137(7) 0.2289(6) 0.9410(9) 0.096(6) Uani 1 1 d G U
H12C H 1.0572 0.2057 0.9285 0.115 Uiso 1 1 calc R U
C122 C 1.0071(8) 0.2466(6) 1.0079(7) 0.107(7) Uani 1 1 d G U
H12D H 1.0460 0.2355 1.0410 0.128 Uiso 1 1 calc R U
C123 C 0.9435(9) 0.2805(6) 1.0262(5) 0.104(7) Uani 1 1 d G U
H12E H 0.9389 0.2926 1.0718 0.125 Uiso 1 1 calc R U
C124 C 0.8866(7) 0.2967(6) 0.9776(7) 0.090(6) Uani 1 1 d G U
H12F H 0.8431 0.3199 0.9901 0.108 Uiso 1 1 calc R U
C125 C 0.8932(7) 0.2790(6) 0.9108(6) 0.082(5) Uani 1 1 d G U
C126 C 0.9472(8) 0.2092(6) 0.6879(5) 0.097(7) Uani 1 1 d G U
H12G H 0.9513 0.2088 0.7360 0.117 Uiso 1 1 calc R U
C127 C 0.8809(7) 0.1857(7) 0.6550(8) 0.115(8) Uani 1 1 d G U
H12H H 0.8398 0.1692 0.6807 0.138 Uiso 1 1 calc R U
C128 C 0.8749(7) 0.1863(6) 0.5846(8) 0.102(7) Uani 1 1 d G U
H12I H 0.8296 0.1703 0.5621 0.123 Uiso 1 1 calc R U
C129 C 0.9351(8) 0.2105(6) 0.5470(5) 0.094(6) Uani 1 1 d G U
H12J H 0.9309 0.2109 0.4989 0.112 Uiso 1 1 calc R U
C130 C 1.0013(7) 0.2340(5) 0.5799(6) 0.069(5) Uani 1 1 d G U
H13B H 1.0425 0.2504 0.5542 0.082 Uiso 1 1 calc R U
C131 C 1.0074(6) 0.2333(5) 0.6503(6) 0.054(4) Uani 1 1 d G U
C132 C 1.0823(9) 0.2592(6) 0.6867(7) 0.043(3) Uani 1 1 d . U
H13C H 1.1187 0.2750 0.6521 0.051 Uiso 1 1 calc R U
C133 C 1.1278(10) 0.2132(7) 0.7298(8) 0.053(4) Uani 1 1 d . U
H13D H 1.0931 0.1804 0.7394 0.063 Uiso 1 1 calc R U
H13E H 1.1760 0.1998 0.7067 0.063 Uiso 1 1 calc R U
O134 O 1.1479(6) 0.2434(4) 0.7897(5) 0.046(3) Uani 1 1 d . U
C135 C 1.1058(9) 0.2938(7) 0.7905(7) 0.041(3) Uani 1 1 d . U
C136 C 1.1182(8) 0.3269(6) 0.8527(7) 0.036(3) Uani 1 1 d . U
C137 C 1.1907(9) 0.3200(7) 0.8931(8) 0.047(4) Uani 1 1 d . U
H13F H 1.2310 0.2949 0.8786 0.057 Uiso 1 1 calc R U
C138 C 1.2007(10) 0.3481(7) 0.9489(8) 0.046(4) Uani 1 1 d . U
H13G H 1.2495 0.3451 0.9740 0.055 Uiso 1 1 calc R U
C139 C 1.1382(9) 0.3838(7) 0.9734(8) 0.045(4) Uani 1 1 d . U
H13H H 1.1441 0.4052 1.0140 0.054 Uiso 1 1 calc R U
C140 C 1.0677(9) 0.3851(7) 0.9331(8) 0.045(3) Uani 1 1 d . U
C141 C 0.9985(10) 0.4164(8) 0.9538(8) 0.057(4) Uani 1 1 d . U
O142 O 1.0004(7) 0.4423(6) 1.0151(6) 0.073(4) Uani 1 1 d . U
C143 C 0.9227(12) 0.4657(13) 1.0264(10) 0.110(8) Uani 1 1 d . U
H14B H 0.9264 0.5055 1.0417 0.132 Uiso 1 1 calc R U
H14C H 0.8937 0.4434 1.0604 0.132 Uiso 1 1 calc R U
C144 C 0.8812(13) 0.4613(12) 0.9544(10) 0.101(6) Uani 1 1 d . U
H14D H 0.8304 0.4400 0.9602 0.121 Uiso 1 1 calc R U
C145 C 0.9188(13) 0.5524(14) 0.9248(10) 0.193(11) Uani 1 1 d G U
H14E H 0.9653 0.5472 0.9525 0.231 Uiso 1 1 calc R U
C146 C 0.9073(17) 0.6029(11) 0.8898(13) 0.221(13) Uani 1 1 d G U
H14F H 0.9459 0.6322 0.8936 0.265 Uiso 1 1 calc R U
C147 C 0.839(2) 0.6106(9) 0.8493(11) 0.199(12) Uani 1 1 d G U
H14G H 0.8313 0.6451 0.8254 0.239 Uiso 1 1 calc R U
C148 C 0.7828(15) 0.5678(13) 0.8437(10) 0.214(13) Uani 1 1 d G U
H14H H 0.7363 0.5730 0.8160 0.256 Uiso 1 1 calc R U
C149 C 0.7943(15) 0.5173(10) 0.8787(12) 0.184(11) Uani 1 1 d G U
H14I H 0.7557 0.4880 0.8749 0.221 Uiso 1 1 calc R U
C150 C 0.8623(17) 0.5096(9) 0.9192(9) 0.152(8) Uani 1 1 d G U

loop_
_atom_site_aniso_label
_atom_site_aniso_U_11
_atom_site_aniso_U_22
_atom_site_aniso_U_33
_atom_site_aniso_U_23
_atom_site_aniso_U_13
_atom_site_aniso_U_12
Cu1 0.0440(11) 0.0427(11) 0.0384(11) -0.0017(9) -0.0033(9) -0.0136(9)
Cu2 0.0366(10) 0.0623(13) 0.0321(10) -0.0096(10) -0.0025(8) -0.0032(10)
Cu3 0.0347(10) 0.0363(10) 0.0298(9) -0.0026(8) -0.0029(8) -0.0027(8)
Cu4 0.0278(9) 0.0324(10) 0.0433(11) -0.0003(8) -0.0068(8) 0.0021(8)
Cu5 0.0350(10) 0.0452(11) 0.0383(11) 0.0089(9) -0.0069(8) -0.0035(9)
Cu6 0.0305(10) 0.0760(15) 0.0403(11) 0.0053(10) 0.0001(9) -0.0068(10)
Cu7 0.0565(13) 0.0410(12) 0.0510(12) -0.0011(10) 0.0015(10) -0.0075(10)
Cu8 0.0446(13) 0.101(2) 0.0657(15) -0.0179(14) 0.0026(11) -0.0252(13)
Cu9 0.0650(16) 0.0697(17) 0.094(2) -0.0276(14) -0.0042(14) -0.0148(13)
Cu10 0.0552(14) 0.0717(17) 0.0813(17) 0.0185(14) -0.0059(12) -0.0092(12)
I1 0.0353(5) 0.0444(6) 0.0353(5) 0.0004(5) 0.0008(4) -0.0060(5)
I2 0.0343(5) 0.0409(6) 0.0405(6) -0.0029(5) -0.0003(4) 0.0047(4)
I3 0.0362(6) 0.0522(7) 0.0437(6) 0.0003(5) -0.0071(5) -0.0009(5)
I4 0.0772(9) 0.0577(8) 0.0458(7) 0.0067(6) -0.0021(6) -0.0003(6)
I5 0.0479(6) 0.0435(6) 0.0497(7) 0.0056(5) -0.0086(5) -0.0022(5)
I6 0.0570(7) 0.0374(6) 0.0495(7) -0.0010(5) -0.0059(5) -0.0055(5)
I7 0.0414(6) 0.0585(7) 0.0710(8) -0.0156(6) 0.0103(6) -0.0023(5)
I8 0.0410(6) 0.0621(7) 0.0470(6) -0.0017(6) -0.0028(5) -0.0138(5)
I9 0.0918(10) 0.0699(9) 0.0588(8) 0.0165(7) -0.0177(7) -0.0311(8)
I10 0.0879(12) 0.167(2) 0.1276(15) 0.0581(14) -0.0088(11) -0.0118(12)
N1 0.064(7) 0.039(6) 0.038(6) -0.006(5) -0.005(5) -0.005(5)
N2 0.043(6) 0.037(6) 0.030(5) 0.000(4) 0.002(4) -0.011(4)
N3 0.031(5) 0.085(9) 0.038(5) -0.016(5) 0.001(4) -0.012(6)
N4 0.067(6) 0.060(7) 0.033(6) -0.008(5) 0.000(5) -0.030(5)
N5 0.024(6) 0.060(6) 0.030(6) -0.018(4) 0.003(4) -0.004(4)
N6 0.039(6) 0.055(6) 0.038(6) -0.016(4) 0.000(5) 0.006(5)
N7 0.038(6) 0.031(5) 0.031(5) -0.005(4) 0.007(4) -0.003(4)
N8 0.017(5) 0.032(5) 0.024(5) 0.001(4) 0.001(4) 0.002(4)
N9 0.029(5) 0.020(5) 0.048(6) 0.005(4) 0.002(4) 0.000(4)
N10 0.029(5) 0.032(6) 0.027(5) 0.005(4) -0.002(4) -0.002(4)
N11 0.032(5) 0.027(6) 0.034(5) 0.000(4) -0.007(4) -0.001(4)
N12 0.026(5) 0.033(6) 0.048(6) 0.004(5) -0.003(4) 0.003(4)
N13 0.027(5) 0.037(6) 0.038(5) 0.005(4) -0.003(4) 0.004(4)
N14 0.035(5) 0.044(7) 0.041(5) 0.005(5) -0.009(4) -0.005(5)
N15 0.037(6) 0.092(9) 0.049(6) 0.019(6) -0.004(5) -0.018(6)
N16 0.033(6) 0.035(5) 0.036(5) 0.011(4) -0.010(4) -0.005(4)
N17 0.031(5) 0.052(7) 0.030(5) 0.008(4) -0.001(4) -0.009(4)
N18 0.041(6) 0.108(10) 0.041(6) -0.001(6) 0.009(5) 0.013(6)
C1 0.122(8) 0.138(9) 0.089(7) 0.018(7) 0.005(6) -0.042(7)
C2 0.123(8) 0.139(9) 0.090(7) 0.017(7) 0.005(6) -0.041(7)
C3 0.122(8) 0.139(9) 0.091(7) 0.018(7) 0.006(6) -0.040(7)
C4 0.122(8) 0.141(9) 0.091(7) 0.019(7) 0.005(6) -0.040(7)
C5 0.121(8) 0.140(9) 0.090(7) 0.019(7) 0.004(6) -0.040(7)
C6 0.120(8) 0.137(9) 0.088(7) 0.018(7) 0.004(6) -0.040(7)
C7 0.081(9) 0.045(8) 0.063(7) -0.010(6) -0.001(6) 0.007(7)
C8 0.105(12) 0.070(9) 0.066(9) -0.014(7) -0.004(8) 0.030(9)
O9 0.079(7) 0.072(8) 0.065(7) -0.012(6) -0.012(6) 0.023(6)
C10 0.060(8) 0.043(7) 0.049(7) -0.003(6) -0.004(6) 0.003(6)
C11 0.051(7) 0.042(7) 0.033(6) 0.002(5) -0.003(5) -0.002(6)
C12 0.064(9) 0.053(9) 0.043(7) 0.001(6) -0.010(6) -0.005(7)
C13 0.067(8) 0.060(10) 0.045(8) -0.008(7) -0.013(7) -0.005(7)
C14 0.054(8) 0.075(11) 0.039(7) -0.012(7) -0.004(6) -0.003(7)
C15 0.041(6) 0.044(7) 0.033(6) -0.010(5) -0.002(5) -0.015(5)
C16 0.042(6) 0.058(9) 0.037(6) -0.011(6) 0.005(5) -0.018(5)
O17 0.041(5) 0.102(9) 0.043(5) -0.020(6) 0.009(4) -0.016(6)
C18 0.044(7) 0.111(14) 0.059(8) -0.025(8) 0.010(6) -0.010(8)
C19 0.040(7) 0.150(13) 0.061(8) -0.025(8) 0.008(6) 0.000(7)
C20 0.055(6) 0.227(13) 0.129(9) -0.083(9) 0.017(5) -0.038(7)
C21 0.055(6) 0.227(13) 0.129(9) -0.083(9) 0.017(5) -0.038(7)
C22 0.053(6) 0.228(13) 0.128(9) -0.083(9) 0.017(5) -0.038(7)
C23 0.052(6) 0.228(13) 0.127(9) -0.083(9) 0.018(5) -0.038(7)
C24 0.052(6) 0.227(13) 0.126(9) -0.083(9) 0.018(5) -0.037(7)
C25 0.053(6) 0.227(13) 0.127(9) -0.082(9) 0.017(5) -0.037(7)
C26 0.178(10) 0.128(9) 0.072(6) 0.031(6) -0.034(7) -0.096(8)
C27 0.179(10) 0.129(10) 0.073(6) 0.030(6) -0.033(7) -0.096(8)
C28 0.180(11) 0.128(10) 0.073(6) 0.030(6) -0.033(7) -0.097(8)
C29 0.180(11) 0.128(10) 0.072(6) 0.030(6) -0.033(7) -0.097(8)
C30 0.179(10) 0.127(9) 0.072(6) 0.030(6) -0.032(7) -0.097(8)
C31 0.178(10) 0.127(9) 0.071(6) 0.031(6) -0.034(6) -0.097(8)
C32 0.108(10) 0.076(9) 0.058(8) 0.014(7) -0.020(7) -0.062(7)
C33 0.097(10) 0.070(10) 0.058(9) -0.012(8) -0.004(8) -0.054(8)
O34 0.080(7) 0.079(7) 0.048(7) -0.014(6) 0.005(6) -0.048(6)
C35 0.054(7) 0.063(7) 0.025(6) -0.019(5) 0.010(5) -0.024(5)
C36 0.040(7) 0.065(6) 0.027(6) -0.020(5) 0.009(5) -0.020(5)
C37 0.052(9) 0.068(9) 0.042(7) -0.020(6) -0.009(7) -0.018(7)
C38 0.050(9) 0.075(8) 0.045(8) -0.015(6) -0.002(7) -0.006(7)
C39 0.038(8) 0.069(8) 0.033(7) -0.011(6) -0.005(6) -0.006(6)
C40 0.044(8) 0.072(7) 0.038(7) -0.016(5) -0.006(6) -0.002(6)
C41 0.032(7) 0.065(6) 0.039(7) -0.013(5) 0.001(6) 0.005(5)
O42 0.062(7) 0.070(7) 0.059(7) -0.012(5) -0.024(6) 0.010(5)
C43 0.059(9) 0.066(8) 0.056(9) -0.017(7) -0.009(7) 0.013(6)
C44 0.058(7) 0.058(7) 0.042(7) -0.016(6) -0.010(6) 0.003(5)
C45 0.079(9) 0.064(11) 0.046(7) -0.011(7) -0.002(6) -0.013(8)
C46 0.090(9) 0.070(12) 0.054(9) -0.013(8) 0.010(7) -0.014(9)
C47 0.084(10) 0.084(14) 0.077(9) -0.018(9) 0.005(8) -0.017(9)
C48 0.082(9) 0.101(16) 0.073(10) -0.031(10) 0.004(7) -0.020(9)
C49 0.075(8) 0.077(13) 0.057(9) -0.026(8) -0.003(6) -0.010(8)
C50 0.068(7) 0.039(8) 0.047(7) -0.012(6) -0.003(5) 0.003(6)
C51 0.081(10) 0.050(11) 0.087(9) -0.023(8) 0.010(7) 0.003(8)
C52 0.089(12) 0.101(16) 0.136(14) -0.038(12) 0.013(9) 0.031(11)
C53 0.074(11) 0.090(15) 0.161(14) -0.019(12) -0.004(10) 0.006(11)
C54 0.083(11) 0.084(15) 0.158(14) -0.018(12) -0.017(10) 0.005(10)
C55 0.066(9) 0.044(10) 0.108(10) 0.000(8) -0.015(7) -0.023(7)
C56 0.057(7) 0.020(7) 0.077(9) -0.013(6) 0.004(6) -0.012(5)
C57 0.053(7) 0.031(6) 0.041(7) 0.000(5) 0.001(5) -0.009(5)
C58 0.047(7) 0.041(7) 0.046(8) -0.006(6) 0.008(6) -0.008(6)
O59 0.053(6) 0.042(5) 0.045(6) -0.007(4) -0.003(5) -0.014(4)
C60 0.036(7) 0.033(5) 0.033(6) -0.004(4) 0.002(5) -0.008(4)
C61 0.039(7) 0.038(5) 0.025(6) -0.005(4) -0.002(5) -0.002(5)
C62 0.040(8) 0.061(8) 0.035(7) 0.001(6) -0.007(6) 0.001(6)
C63 0.053(9) 0.067(8) 0.031(7) 0.007(6) -0.015(7) -0.002(7)
C64 0.047(8) 0.061(8) 0.027(7) 0.014(6) -0.012(6) 0.004(6)
C65 0.030(6) 0.036(5) 0.024(6) 0.004(4) 0.000(5) 0.004(4)
C66 0.032(6) 0.030(5) 0.030(6) 0.005(4) 0.004(5) 0.004(4)
O67 0.042(5) 0.034(5) 0.054(6) 0.007(4) -0.007(5) 0.010(4)
C68 0.054(8) 0.030(6) 0.047(8) 0.004(5) 0.003(6) 0.002(5)
C69 0.046(7) 0.026(6) 0.046(6) 0.001(5) 0.003(5) -0.006(5)
C70 0.079(8) 0.030(8) 0.058(8) -0.007(7) -0.014(6) 0.002(7)
C71 0.099(10) 0.038(9) 0.058(8) -0.012(7) -0.012(7) 0.011(8)
C72 0.114(10) 0.047(11) 0.065(9) 0.001(8) 0.003(7) 0.015(9)
C73 0.098(10) 0.050(11) 0.057(8) 0.001(8) 0.020(7) -0.001(9)
C74 0.077(9) 0.040(9) 0.063(8) -0.004(7) 0.016(6) -0.013(7)
C75 0.060(7) 0.019(7) 0.044(6) 0.003(5) 0.004(5) 0.002(6)
C76 0.043(8) 0.063(8) 0.061(10) 0.022(7) 0.009(7) -0.002(6)
C77 0.053(9) 0.098(11) 0.073(11) 0.029(8) 0.007(8) 0.026(7)
C78 0.036(8) 0.124(11) 0.057(10) 0.014(9) 0.013(7) 0.014(8)
C79 0.041(8) 0.125(11) 0.052(9) 0.009(8) 0.001(7) 0.004(8)
C80 0.039(7) 0.074(9) 0.036(8) 0.004(7) 0.005(6) -0.012(6)
C81 0.027(6) 0.061(7) 0.035(7) 0.017(6) 0.007(5) -0.008(5)
C82 0.031(5) 0.032(7) 0.032(6) 0.001(5) 0.002(4) -0.005(5)
C83 0.033(6) 0.065(10) 0.042(7) -0.008(6) 0.008(5) -0.007(6)
O84 0.028(5) 0.051(6) 0.033(5) 0.002(4) -0.005(4) -0.006(4)
C85 0.031(5) 0.025(7) 0.028(5) 0.007(5) -0.002(4) -0.002(5)
C86 0.033(5) 0.026(7) 0.032(6) 0.000(5) -0.007(4) 0.001(5)
C87 0.041(7) 0.052(9) 0.035(6) 0.009(6) -0.012(5) 0.000(6)
C88 0.042(7) 0.117(15) 0.051(8) 0.022(9) -0.018(6) -0.009(8)
C89 0.031(7) 0.074(11) 0.047(7) 0.006(7) -0.014(5) -0.005(7)
C90 0.030(6) 0.035(7) 0.040(6) -0.006(5) -0.003(4) 0.000(5)
C91 0.022(5) 0.032(7) 0.046(6) 0.001(5) -0.005(4) -0.001(5)
O92 0.024(5) 0.043(6) 0.055(6) 0.005(5) -0.008(4) -0.001(4)
C93 0.037(7) 0.051(9) 0.064(8) 0.008(6) -0.002(6) -0.005(6)
C94 0.034(7) 0.046(7) 0.059(7) 0.014(5) -0.001(5) 0.001(5)
C95 0.060(10) 0.063(9) 0.065(9) 0.013(7) -0.006(7) 0.024(8)
C96 0.060(10) 0.057(9) 0.068(9) 0.008(7) -0.004(8) 0.019(8)
C97 0.063(11) 0.069(10) 0.069(9) 0.011(7) 0.007(8) 0.006(8)
C98 0.064(10) 0.074(10) 0.055(8) 0.007(7) -0.006(7) 0.006(8)
C99 0.047(9) 0.059(9) 0.052(7) 0.017(6) -0.010(6) 0.007(7)
C100 0.030(7) 0.045(7) 0.054(6) 0.018(5) -0.001(5) -0.004(5)
C101 0.069(9) 0.048(7) 0.090(13) 0.013(7) -0.008(9) -0.001(6)
C102 0.079(11) 0.041(8) 0.132(16) 0.009(8) -0.012(10) -0.005(7)
C103 0.076(10) 0.061(10) 0.112(15) -0.010(9) 0.008(10) -0.012(7)
C104 0.067(10) 0.074(9) 0.096(13) -0.016(9) -0.002(9) -0.010(7)
C105 0.052(8) 0.064(8) 0.068(10) -0.002(7) 0.007(7) -0.003(6)
C106 0.048(7) 0.050(6) 0.044(8) 0.012(6) 0.010(6) -0.003(5)
C107 0.031(6) 0.052(7) 0.034(6) 0.016(5) 0.002(5) 0.001(5)
C108 0.040(7) 0.053(9) 0.046(7) 0.008(6) -0.001(5) 0.006(6)
O109 0.041(5) 0.059(7) 0.039(5) 0.012(5) -0.007(4) 0.004(5)
C110 0.038(5) 0.033(8) 0.043(6) 0.006(5) -0.004(4) 0.005(5)
C111 0.038(5) 0.032(8) 0.041(6) 0.006(5) -0.008(4) 0.000(5)
C112 0.043(7) 0.061(10) 0.049(8) 0.013(7) -0.018(6) -0.006(6)
C113 0.033(7) 0.075(12) 0.061(8) 0.008(8) -0.014(6) -0.008(7)
C114 0.036(7) 0.085(13) 0.064(8) 0.014(8) -0.016(6) -0.021(7)
C115 0.037(6) 0.055(9) 0.049(6) 0.008(6) -0.005(5) -0.013(6)
C116 0.045(8) 0.103(11) 0.054(6) 0.025(6) -0.012(6) -0.030(8)
O117 0.058(7) 0.125(10) 0.065(7) 0.042(7) -0.024(6) -0.052(7)
C118 0.105(14) 0.144(14) 0.072(9) 0.047(9) -0.008(9) -0.074(12)
C119 0.051(8) 0.126(12) 0.060(7) 0.035(7) 0.001(6) -0.031(8)
C120 0.072(10) 0.115(14) 0.095(11) 0.040(10) -0.004(8) -0.037(9)
C121 0.083(11) 0.093(13) 0.110(12) 0.048(11) -0.014(9) -0.043(9)
C122 0.109(13) 0.096(14) 0.114(12) 0.043(11) -0.021(10) -0.055(10)
C123 0.107(13) 0.118(16) 0.085(11) 0.035(10) -0.033(9) -0.038(11)
C124 0.083(11) 0.111(14) 0.075(9) 0.032(9) -0.020(8) -0.043(10)
C125 0.067(9) 0.104(12) 0.074(8) 0.041(8) -0.008(7) -0.043(8)
C126 0.083(10) 0.117(17) 0.090(11) 0.014(10) -0.029(8) -0.049(11)
C127 0.094(12) 0.116(17) 0.134(13) -0.002(12) -0.041(10) -0.042(12)
C128 0.092(12) 0.086(15) 0.126(13) -0.010(11) -0.048(10) -0.006(10)
C129 0.100(12) 0.075(13) 0.103(12) -0.017(10) -0.051(9) -0.001(10)
C130 0.079(10) 0.056(11) 0.068(8) -0.007(7) -0.032(7) 0.006(8)
C131 0.056(8) 0.037(8) 0.067(8) 0.002(6) -0.034(6) -0.007(6)
C132 0.045(7) 0.043(7) 0.039(6) 0.004(5) -0.013(5) -0.007(5)
C133 0.065(10) 0.044(7) 0.048(8) 0.004(6) -0.017(7) 0.005(6)
O134 0.047(6) 0.044(5) 0.045(5) 0.007(4) -0.013(5) 0.009(5)
C135 0.038(7) 0.049(7) 0.036(6) 0.011(5) 0.000(5) -0.001(5)
C136 0.033(6) 0.051(7) 0.023(6) 0.014(5) 0.003(5) -0.009(5)
C137 0.043(7) 0.056(9) 0.042(7) 0.010(6) -0.004(6) -0.002(6)
C138 0.049(8) 0.048(8) 0.040(7) 0.010(6) -0.013(6) 0.000(6)
C139 0.045(7) 0.050(9) 0.039(7) 0.005(6) -0.009(5) -0.013(6)
C140 0.037(6) 0.062(8) 0.035(6) 0.007(6) 0.000(5) -0.003(6)
C141 0.044(6) 0.090(10) 0.036(6) 0.004(7) 0.001(5) 0.006(7)
O142 0.053(6) 0.122(10) 0.043(6) -0.013(6) 0.000(5) 0.019(6)
C143 0.082(10) 0.189(19) 0.060(9) -0.026(10) 0.009(8) 0.048(12)
C144 0.082(10) 0.169(14) 0.053(9) -0.020(9) 0.006(7) 0.061(10)
C145 0.27(2) 0.187(18) 0.12(2) -0.015(15) 0.015(16) 0.066(16)
C146 0.34(3) 0.189(19) 0.13(2) -0.018(15) 0.007(18) 0.084(18)
C147 0.33(3) 0.17(2) 0.095(19) -0.032(16) 0.019(18) 0.108(18)
C148 0.34(3) 0.19(2) 0.11(2) 0.003(18) -0.030(18) 0.104(18)
C149 0.26(2) 0.18(2) 0.113(19) 0.000(15) -0.028(15) 0.105(16)
C150 0.23(2) 0.172(15) 0.060(12) -0.020(11) 0.016(12) 0.102(13)

loop_
_atom_type_symbol
_atom_type_description
_atom_type_scat_dispersion_real
_atom_type_scat_dispersion_imag
_atom_type_scat_source
C C 0.0033 0.0016 'International Tables Vol C Tables 4.2.6.8 and 6.1.1.4'
H H 0.0000 0.0000 'International Tables Vol C Tables 4.2.6.8 and 6.1.1.4'
N N 0.0061 0.0033 'International Tables Vol C Tables 4.2.6.8 and 6.1.1.4'
Cl Cl 0.1484 0.1585 'International Tables Vol C Tables 4.2.6.8 and 6.1.1.4'
Cu Cu 0.3201 1.2651 'International Tables Vol C Tables 4.2.6.8 and 6.1.1.4'
I I -0.4742 1.8119 'International Tables Vol C Tables 4.2.6.8 and 6.1.1.4'
O O 0.0106 0.0060 'International Tables Vol C Tables 4.2.6.8 and 6.1.1.4'

loop_
_geom_angle_atom_site_label_1
_geom_angle_atom_site_label_2
_geom_angle_atom_site_label_3
_geom_angle
N4 Cu1 N1 109.6(6)
N4 Cu1 N2 110.8(5)
N1 Cu1 N2 79.3(5)
N4 Cu1 I1 136.0(4)
N1 Cu1 I1 103.0(4)
N2 Cu1 I1 103.6(3)
N4 Cu1 Cu2 91.6(4)
N1 Cu1 Cu2 158.6(4)
N2 Cu1 Cu2 91.7(3)
I1 Cu1 Cu2 60.01(6)
N3 Cu2 N6 111.3(5)
N3 Cu2 N5 114.4(5)
N6 Cu2 N5 78.6(5)
N3 Cu2 I1 133.1(4)
N6 Cu2 I1 102.1(3)
N5 Cu2 I1 103.5(3)
N3 Cu2 Cu1 92.0(4)
N6 Cu2 Cu1 156.6(3)
N5 Cu2 Cu1 91.1(3)
I1 Cu2 Cu1 59.66(6)
N10 Cu3 N7 111.4(4)
N10 Cu3 N8 115.7(4)
N7 Cu3 N8 78.5(4)
N10 Cu3 Cu4 92.6(3)
N7 Cu3 Cu4 156.0(3)
N8 Cu3 Cu4 90.7(3)
N10 Cu3 I2 135.1(3)
N7 Cu3 I2 100.8(3)
N8 Cu3 I2 100.5(3)
Cu4 Cu3 I2 59.88(6)
N9 Cu4 N12 110.7(4)
N9 Cu4 N11 111.6(5)
N12 Cu4 N11 78.5(4)
N9 Cu4 Cu3 92.4(3)
N12 Cu4 Cu3 156.9(3)
N11 Cu4 Cu3 92.1(3)
N9 Cu4 I2 132.3(3)
N12 Cu4 I2 102.0(3)
N11 Cu4 I2 108.3(3)
Cu3 Cu4 I2 60.64(6)
N16 Cu5 N13 111.5(5)
N16 Cu5 N14 109.4(5)
N13 Cu5 N14 79.9(4)
N16 Cu5 Cu6 89.9(4)
N13 Cu5 Cu6 158.6(3)
N14 Cu5 Cu6 92.5(3)
N16 Cu5 I3 133.6(3)
N13 Cu5 I3 102.5(3)
N14 Cu5 I3 106.9(3)
Cu6 Cu5 I3 60.38(7)
N15 Cu6 N18 111.6(6)
N15 Cu6 N17 116.1(5)
N18 Cu6 N17 78.1(5)
N15 Cu6 Cu5 92.6(4)
N18 Cu6 Cu5 155.8(4)
N17 Cu6 Cu5 89.8(3)
N15 Cu6 I3 133.8(4)
N18 Cu6 I3 101.5(5)
N17 Cu6 I3 101.3(3)
Cu5 Cu6 I3 60.00(6)
I4 Cu7 I5 112.01(8)
I4 Cu7 I6 126.49(9)
I5 Cu7 I6 120.33(8)
I4 Cu7 Cu8 157.69(11)
I5 Cu7 Cu8 56.17(7)
I6 Cu7 Cu8 71.38(8)
Cu9 Cu8 I5 156.77(14)
Cu9 Cu8 I7 60.69(8)
I5 Cu8 I7 119.74(10)
Cu9 Cu8 I8 76.74(9)
I5 Cu8 I8 119.36(9)
I7 Cu8 I8 112.39(9)
Cu9 Cu8 Cu7 99.72(12)
I5 Cu8 Cu7 57.06(6)
I7 Cu8 Cu7 101.96(9)
I8 Cu8 Cu7 136.93(11)
I9 Cu9 Cu8 155.77(14)
I9 Cu9 I7 118.27(10)
Cu8 Cu9 I7 62.02(8)
I9 Cu9 I6 122.74(11)
Cu8 Cu9 I6 73.74(9)
I7 Cu9 I6 111.75(9)
I9 Cu9 Cu10 58.04(8)
Cu8 Cu9 Cu10 97.74(12)
I7 Cu9 Cu10 101.88(11)
I6 Cu9 Cu10 134.61(12)
I10 Cu10 I9 112.65(10)
I10 Cu10 I8 122.62(11)
I9 Cu10 I8 123.81(10)
I10 Cu10 Cu9 159.20(13)
I9 Cu10 Cu9 56.07(7)
I8 Cu10 Cu9 73.59(8)
Cu1 I1 Cu2 60.33(7)
Cu4 I2 Cu3 59.49(6)
Cu5 I3 Cu6 59.62(7)
Cu8 I5 Cu7 66.77(8)
Cu7 I6 Cu9 100.17(8)
Cu9 I7 Cu8 57.28(8)
Cu10 I8 Cu8 99.12(8)
Cu9 I9 Cu10 65.89(9)
C10 N1 C7 107.9(14)
C10 N1 Cu1 109.1(11)
C7 N1 Cu1 142.9(11)
C11 N2 C15 117.8(13)
C11 N2 Cu1 110.8(10)
C15 N2 Cu1 131.2(10)
C16 N3 C19 105.8(13)
C16 N3 Cu2 134.3(10)
C19 N3 Cu2 119.7(11)
C35 N4 C32 105.7(14)
C35 N4 Cu1 130.9(12)
C32 N4 Cu1 122.1(12)
C40 N5 C36 117.8(13)
C40 N5 Cu2 111.8(11)
C36 N5 Cu2 130.0(11)
C41 N6 C44 106.8(13)
C41 N6 Cu2 110.7(11)
C44 N6 Cu2 141.2(10)
C60 N7 C57 106.2(12)
C60 N7 Cu3 113.2(9)
C57 N7 Cu3 140.1(10)
C65 N8 C61 119.4(11)
C65 N8 Cu3 131.6(9)
C61 N8 Cu3 108.5(8)
C66 N9 C69 107.1(11)
C66 N9 Cu4 131.3(10)
C69 N9 Cu4 119.7(9)
C85 N10 C82 107.1(11)
C85 N10 Cu3 137.2(10)
C82 N10 Cu3 115.6(8)
C86 N11 C90 118.7(12)
C86 N11 Cu4 130.9(9)
C90 N11 Cu4 110.2(9)
C91 N12 C94 109.1(12)
C91 N12 Cu4 111.0(10)
C94 N12 Cu4 139.2(10)
C110 N13 C107 106.6(11)
C110 N13 Cu5 112.2(10)
C107 N13 Cu5 141.0(9)
C115 N14 C111 116.5(12)
C115 N14 Cu5 132.6(10)
C111 N14 Cu5 110.8(9)
C116 N15 C119 107.0(14)
C116 N15 Cu6 134.7(12)
C119 N15 Cu6 117.9(11)
C135 N16 C132 107.0(12)
C135 N16 Cu5 131.9(11)
C132 N16 Cu5 117.6(8)
C136 N17 C140 116.3(12)
C136 N17 Cu6 133.8(10)
C140 N17 Cu6 109.5(10)
C141 N18 C144 107.3(15)
C141 N18 Cu6 113.7(11)
C144 N18 Cu6 137.9(11)
C2 C1 C6 120.0
C2 C1 H1A 120.0
C6 C1 H1A 120.0
C1 C2 C3 120.0
C1 C2 H2A 120.0
C3 C2 H2A 120.0
C4 C3 C2 120.0
C4 C3 H3A 120.0
C2 C3 H3A 120.0
C3 C4 C5 120.0
C3 C4 H4A 120.0
C5 C4 H4A 120.0
C4 C5 C6 120.0
C4 C5 H5A 120.0
C6 C5 H5A 120.0
C5 C6 C1 120.0
C5 C6 C7 118.6(13)
C1 C6 C7 121.4(13)
N1 C7 C6 110.5(15)
N1 C7 C8 103.1(14)
C6 C7 C8 117.9(16)
N1 C7 H7A 108.3
C6 C7 H7A 108.3
C8 C7 H7A 108.3
O9 C8 C7 102.0(14)
O9 C8 H8A 111.4
C7 C8 H8A 111.4
O9 C8 H8B 111.4
C7 C8 H8B 111.4
H8A C8 H8B 109.2
C10 O9 C8 104.3(12)
N1 C10 O9 118.0(15)
N1 C10 C11 126.7(16)
O9 C10 C11 115.4(14)
N2 C11 C12 124.5(15)
N2 C11 C10 112.8(13)
C12 C11 C10 122.4(15)
C13 C12 C11 118.1(16)
C13 C12 H12A 120.9
C11 C12 H12A 120.9
C14 C13 C12 116.7(16)
C14 C13 H13A 121.7
C12 C13 H13A 121.7
C13 C14 C15 121.6(16)
C13 C14 H14A 119.2
C15 C14 H14A 119.2
N2 C15 C14 121.0(15)
N2 C15 C16 120.5(13)
C14 C15 C16 118.3(14)
N3 C16 O17 113.9(14)
N3 C16 C15 127.8(14)
O17 C16 C15 117.9(14)
C16 O17 C18 111.0(13)
O17 C18 C19 104.7(14)
O17 C18 H18A 110.8
C19 C18 H18A 110.8
O17 C18 H18B 110.8
C19 C18 H18B 110.8
H18A C18 H18B 108.9
N3 C19 C18 104.5(14)
N3 C19 C25 106.4(15)
C18 C19 C25 118.4(17)
N3 C19 H19A 109.0
C18 C19 H19A 109.0
C25 C19 H19A 109.0
C21 C20 C25 120.0
C21 C20 H20A 120.0
C25 C20 H20A 120.0
C22 C21 C20 120.0
C22 C21 H21A 120.0
C20 C21 H21A 120.0
C21 C22 C23 120.0
C21 C22 H22A 120.0
C23 C22 H22A 120.0
C24 C23 C22 120.0
C24 C23 H23A 120.0
C22 C23 H23A 120.0
C25 C24 C23 120.0
C25 C24 H24A 120.0
C23 C24 H24A 120.0
C24 C25 C20 120.0
C24 C25 C19 115.6(16)
C20 C25 C19 124.4(16)
C27 C26 C31 120.0
C27 C26 H26A 120.0
C31 C26 H26A 120.0
C28 C27 C26 120.0
C28 C27 H27A 120.0
C26 C27 H27A 120.0
C29 C28 C27 120.0
C29 C28 H28A 120.0
C27 C28 H28A 120.0
C28 C29 C30 120.0
C28 C29 H29A 120.0
C30 C29 H29A 120.0
C29 C30 C31 120.0
C29 C30 H30A 120.0
C31 C30 H30A 120.0
C30 C31 C26 120.0
C30 C31 C32 116.3(16)
C26 C31 C32 123.6(16)
N4 C32 C33 106.2(16)
N4 C32 C31 113.7(14)
C33 C32 C31 118.8(16)
N4 C32 H32A 105.7
C33 C32 H32A 105.7
C31 C32 H32A 105.7
O34 C33 C32 103.6(14)
O34 C33 H33A 111.0
C32 C33 H33A 111.0
O34 C33 H33B 111.0
C32 C33 H33B 111.0
H33A C33 H33B 109.0
C35 O34 C33 104.0(12)
N4 C35 O34 117.0(15)
N4 C35 C36 130.7(15)
O34 C35 C36 112.3(14)
N5 C36 C37 119.3(16)
N5 C36 C35 120.2(13)
C37 C36 C35 120.4(15)
C38 C37 C36 121.1(17)
C38 C37 H37A 119.4
C36 C37 H37A 119.4
C37 C38 C39 120.4(16)
C37 C38 H38A 119.8
C39 C38 H38A 119.8
C38 C39 C40 114.6(16)
C38 C39 H39A 122.7
C40 C39 H39A 122.7
N5 C40 C39 126.5(17)
N5 C40 C41 113.4(14)
C39 C40 C41 119.9(16)
N6 C41 O42 116.0(15)
N6 C41 C40 123.9(16)
O42 C41 C40 120.1(14)
C41 O42 C43 109.5(12)
O42 C43 C44 101.2(13)
O42 C43 H43A 111.5
C44 C43 H43A 111.5
O42 C43 H43B 111.5
C44 C43 H43B 111.5
H43A C43 H43B 109.4
C50 C44 N6 108.3(12)
C50 C44 C43 115.1(13)
N6 C44 C43 103.0(12)
C50 C44 H44A 110.1
N6 C44 H44A 110.1
C43 C44 H44A 110.1
C46 C45 C50 120.0
C46 C45 H45A 120.0
C50 C45 H45A 120.0
C45 C46 C47 120.0
C45 C46 H46A 120.0
C47 C46 H46A 120.0
C48 C47 C46 120.0
C48 C47 H47A 120.0
C46 C47 H47A 120.0
C47 C48 C49 120.0
C47 C48 H48A 120.0
C49 C48 H48A 120.0
C50 C49 C48 120.0
C50 C49 H49A 120.0
C48 C49 H49A 120.0
C49 C50 C45 120.0
C49 C50 C44 119.6(9)
C45 C50 C44 120.4(9)
C52 C51 C56 120.0
C52 C51 H51A 120.0
C56 C51 H51A 120.0
C51 C52 C53 120.0
C51 C52 H52A 120.0
C53 C52 H52A 120.0
C54 C53 C52 120.0
C54 C53 H53A 120.0
C52 C53 H53A 120.0
C55 C54 C53 120.0
C55 C54 H54A 120.0
C53 C54 H54A 120.0
C56 C55 C54 120.0
C56 C55 H55A 120.0
C54 C55 H55A 120.0
C55 C56 C51 120.0
C55 C56 C57 119.7(10)
C51 C56 C57 120.3(10)
N7 C57 C56 111.6(11)
N7 C57 C58 103.7(12)
C56 C57 C58 116.0(12)
N7 C57 H57A 108.4
C56 C57 H57A 108.4
C58 C57 H57A 108.4
O59 C58 C57 103.8(11)
O59 C58 H58A 111.0
C57 C58 H58A 111.0
O59 C58 H58B 111.0
C57 C58 H58B 111.0
H58A C58 H58B 109.0
C60 O59 C58 105.0(11)
N7 C60 O59 119.1(13)
N7 C60 C61 123.2(13)
O59 C60 C61 117.7(13)
N8 C61 C62 119.3(13)
N8 C61 C60 115.5(12)
C62 C61 C60 125.2(13)
C63 C62 C61 121.5(15)
C63 C62 H62A 119.2
C61 C62 H62A 119.2
C62 C63 C64 119.3(15)
C62 C63 H63A 120.3
C64 C63 H63A 120.3
C63 C64 C65 118.9(15)
C63 C64 H64A 120.5
C65 C64 H64A 120.5
N8 C65 C64 121.5(13)
N8 C65 C66 120.9(12)
C64 C65 C66 117.5(13)
N9 C66 O67 115.3(12)
N9 C66 C65 129.8(13)
O67 C66 C65 114.8(12)
C66 O67 C68 107.7(10)
O67 C68 C69 104.6(11)
O67 C68 H68A 110.8
C69 C68 H68A 110.8
O67 C68 H68B 110.8
C69 C68 H68B 110.8
H68A C68 H68B 108.9
N9 C69 C68 104.9(11)
N9 C69 C75 112.1(11)
C68 C69 C75 117.2(12)
N9 C69 H69A 107.4
C68 C69 H69A 107.4
C75 C69 H69A 107.4
C71 C70 C75 120.0
C71 C70 H70A 120.0
C75 C70 H70A 120.0
C70 C71 C72 120.0
C70 C71 H71A 120.0
C72 C71 H71A 120.0
C71 C72 C73 120.0
C71 C72 H72A 120.0
C73 C72 H72A 120.0
C72 C73 C74 120.0
C72 C73 H73A 120.0
C74 C73 H73A 120.0
C75 C74 C73 120.0
C75 C74 H74A 120.0
C73 C74 H74A 120.0
C74 C75 C70 120.0
C74 C75 C69 118.1(9)
C70 C75 C69 121.9(9)
C77 C76 C81 120.0
C77 C76 H76A 120.0
C81 C76 H76A 120.0
C78 C77 C76 120.0
C78 C77 H77A 120.0
C76 C77 H77A 120.0
C77 C78 C79 120.0
C77 C78 H78A 120.0
C79 C78 H78A 120.0
C80 C79 C78 120.0
C80 C79 H79A 120.0
C78 C79 H79A 120.0
C79 C80 C81 120.0
C79 C80 H80A 120.0
C81 C80 H80A 120.0
C80 C81 C76 120.0
C80 C81 C82 119.4(8)
C76 C81 C82 120.6(8)
C81 C82 C83 117.7(11)
C81 C82 N10 112.9(10)
C83 C82 N10 102.1(10)
C81 C82 H82A 107.9
C83 C82 H82A 107.9
N10 C82 H82A 107.9
O84 C83 C82 105.2(11)
O84 C83 H83A 110.7
C82 C83 H83A 110.7
O84 C83 H83B 110.7
C82 C83 H83B 110.7
H83A C83 H83B 108.8
C85 O84 C83 105.9(10)
N10 C85 O84 118.6(12)
N10 C85 C86 127.6(13)
O84 C85 C86 113.8(11)
N11 C86 C87 120.6(12)
N11 C86 C85 121.5(12)
C87 C86 C85 117.9(12)
C86 C87 C88 119.0(14)
C86 C87 H87A 107.6
C88 C87 H87A 107.6
C86 C87 H87B 107.6
C88 C87 H87B 107.6
H87A C87 H87B 107.0
C89 C88 C87 118.0(15)
C89 C88 H88A 121.0
C87 C88 H88A 121.0
C88 C89 C90 122.0(15)
C88 C89 H89A 119.0
C90 C89 H89A 119.0
N11 C90 C89 121.7(14)
N11 C90 C91 114.0(12)
C89 C90 C91 124.2(13)
N12 C91 O92 117.1(13)
N12 C91 C90 125.2(13)
O92 C91 C90 117.7(12)
C91 O92 C93 106.7(11)
O92 C93 C94 101.9(11)
O92 C93 H93A 111.4
C94 C93 H93A 111.4
O92 C93 H93B 111.4
C94 C93 H93B 111.4
H93A C93 H93B 109.3
N12 C94 C100 109.5(12)
N12 C94 C93 102.2(12)
C100 C94 C93 115.0(12)
N12 C94 H94A 109.9
C100 C94 H94A 109.9
C93 C94 H94A 109.9
C96 C95 C100 120.0
C96 C95 H95A 120.0
C100 C95 H95A 120.0
C95 C96 C97 120.0
C95 C96 H96A 120.0
C97 C96 H96A 120.0
C98 C97 C96 120.0
C98 C97 H97A 120.0
C96 C97 H97A 120.0
C99 C98 C97 120.0
C99 C98 H98A 120.0
C97 C98 H98A 120.0
C100 C99 C98 120.0
C100 C99 H99A 120.0
C98 C99 H99A 120.0
C99 C100 C95 120.0
C99 C100 C94 119.8(9)
C95 C100 C94 120.2(9)
C102 C101 C106 120.0
C102 C101 H10A 120.0
C106 C101 H10A 120.0
C103 C102 C101 120.0
C103 C102 H10B 120.0
C101 C102 H10B 120.0
C102 C103 C104 120.0
C102 C103 H10C 120.0
C104 C103 H10C 120.0
C103 C104 C105 120.0
C103 C104 H10D 120.0
C105 C104 H10D 120.0
C106 C105 C104 120.0
C106 C105 H10E 120.0
C104 C105 H10E 120.0
C105 C106 C101 120.0
C105 C106 C107 120.3(9)
C101 C106 C107 119.6(9)
N13 C107 C106 108.7(11)
N13 C107 C108 101.9(11)
C106 C107 C108 114.0(12)
N13 C107 H10F 110.6
C106 C107 H10F 110.6
C108 C107 H10F 110.6
O109 C108 C107 106.1(12)
O109 C108 H10G 110.5
C107 C108 H10G 110.5
O109 C108 H10H 110.5
C107 C108 H10H 110.5
H10G C108 H10H 108.7
C110 O109 C108 103.0(11)
N13 C110 O109 120.0(13)
N13 C110 C111 125.2(14)
O109 C110 C111 114.8(13)
C112 C111 N14 123.4(14)
C112 C111 C110 125.3(14)
N14 C111 C110 111.2(12)
C113 C112 C111 116.6(16)
C113 C112 H11A 121.7
C111 C112 H11A 121.7
C114 C113 C112 122.7(15)
C114 C113 H11B 118.6
C112 C113 H11B 118.6
C113 C114 C115 119.0(16)
C113 C114 H11C 120.5
C115 C114 H11C 120.5
N14 C115 C114 121.4(15)
N14 C115 C116 120.6(14)
C114 C115 C116 118.0(15)
N15 C116 O117 115.4(15)
N15 C116 C115 129.6(16)
O117 C116 C115 115.0(15)
C116 O117 C118 105.9(13)
O117 C118 C119 108.1(16)
O117 C118 H11D 110.1
C119 C118 H11D 110.1
O117 C118 H11E 110.1
C119 C118 H11E 110.1
H11D C118 H11E 108.4
C125 C119 C118 118.0(19)
C125 C119 N15 112.0(13)
C118 C119 N15 99.8(14)
C125 C119 H11F 108.8
C118 C119 H11F 108.8
N15 C119 H11F 108.8
C121 C120 C125 120.0
C121 C120 H12B 120.0
C125 C120 H12B 120.0
C122 C121 C120 120.0
C122 C121 H12C 120.0
C120 C121 H12C 120.0
C121 C122 C123 120.0
C121 C122 H12D 120.0
C123 C122 H12D 120.0
C124 C123 C122 120.0
C124 C123 H12E 120.0
C122 C123 H12E 120.0
C123 C124 C125 120.0
C123 C124 H12F 120.0
C125 C124 H12F 120.0
C124 C125 C120 120.0
C124 C125 C119 117.2(14)
C120 C125 C119 122.8(13)
C127 C126 C131 120.0
C127 C126 H12G 120.0
C131 C126 H12G 120.0
C128 C127 C126 120.0
C128 C127 H12H 120.0
C126 C127 H12H 120.0
C127 C128 C129 120.0
C127 C128 H12I 120.0
C129 C128 H12I 120.0
C128 C129 C130 120.0
C128 C129 H12J 120.0
C130 C129 H12J 120.0
C129 C130 C131 120.0
C129 C130 H13B 120.0
C131 C130 H13B 120.0
C130 C131 C126 120.0
C130 C131 C132 119.7(10)
C126 C131 C132 120.3(10)
N16 C132 C131 114.5(12)
N16 C132 C133 103.3(11)
C131 C132 C133 110.8(12)
N16 C132 H13C 109.4
C131 C132 H13C 109.4
C133 C132 H13C 109.4
O134 C133 C132 101.8(12)
O134 C133 H13D 111.4
C132 C133 H13D 111.4
O134 C133 H13E 111.4
C132 C133 H13E 111.4
H13D C133 H13E 109.3
C135 O134 C133 109.5(11)
N16 C135 O134 115.8(14)
N16 C135 C136 130.1(15)
O134 C135 C136 114.1(13)
N17 C136 C137 123.0(14)
N17 C136 C135 116.6(13)
C137 C136 C135 120.1(14)
C138 C137 C136 120.0(16)
C138 C137 H13F 120.0
C136 C137 H13F 120.0
C137 C138 C139 120.5(15)
C137 C138 H13G 119.8
C139 C138 H13G 119.8
C140 C139 C138 115.7(14)
C140 C139 H13H 122.2
C138 C139 H13H 122.2
N17 C140 C139 124.2(14)
N17 C140 C141 114.2(14)
C139 C140 C141 121.5(15)
N18 C141 O142 118.0(16)
N18 C141 C140 123.1(16)
O142 C141 C140 118.8(14)
C141 O142 C143 108.1(13)
O142 C143 C144 102.6(14)
O142 C143 H14B 111.2
C144 C143 H14B 111.2
O142 C143 H14C 111.2
C144 C143 H14C 111.2
H14B C143 H14C 109.2
C150 C144 N18 113.7(18)
C150 C144 C143 120(3)
N18 C144 C143 102.0(15)
C150 C144 H14D 106.9
N18 C144 H14D 106.9
C143 C144 H14D 106.9
C146 C145 C150 120.0
C146 C145 H14E 120.0
C150 C145 H14E 120.0
C145 C146 C147 120.0
C145 C146 H14F 120.0
C147 C146 H14F 120.0
C146 C147 C148 120.0
C146 C147 H14G 120.0
C148 C147 H14G 120.0
C149 C148 C147 120.0
C149 C148 H14H 120.0
C147 C148 H14H 120.0
C150 C149 C148 120.0
C150 C149 H14I 120.0
C148 C149 H14I 120.0
C144 C150 C149 125(3)
C144 C150 C145 115(3)
C149 C150 C145 120.0

loop_
_geom_bond_atom_site_label_1
_geom_bond_atom_site_label_2
_geom_bond_distance
Cu1 N4 1.976(13)
Cu1 N1 2.078(13)
Cu1 N2 2.203(11)
Cu1 I1 2.582(2)
Cu1 Cu2 2.599(3)
Cu2 N3 1.965(12)
Cu2 N6 2.056(13)
Cu2 N5 2.186(11)
Cu2 I1 2.591(2)
Cu3 N10 1.979(11)
Cu3 N7 2.086(11)
Cu3 N8 2.241(10)
Cu3 Cu4 2.569(2)
Cu3 I2 2.5989(19)
Cu4 N9 1.981(11)
Cu4 N12 2.101(11)
Cu4 N11 2.206(11)
Cu4 I2 2.579(2)
Cu5 N16 1.977(11)
Cu5 N13 2.059(11)
Cu5 N14 2.189(11)
Cu5 Cu6 2.570(3)
Cu5 I3 2.580(2)
Cu6 N15 1.981(14)
Cu6 N18 2.081(14)
Cu6 N17 2.199(12)
Cu6 I3 2.589(2)
Cu7 I4 2.504(2)
Cu7 I5 2.542(2)
Cu7 I6 2.557(2)
Cu7 Cu8 2.783(3)
Cu8 Cu9 2.490(3)
Cu8 I5 2.516(2)
Cu8 I7 2.614(2)
Cu8 I8 2.617(3)
Cu9 I9 2.485(3)
Cu9 I7 2.581(3)
Cu9 I6 2.704(3)
Cu9 Cu10 2.734(4)
Cu10 I10 2.503(3)
Cu10 I9 2.541(3)
Cu10 I8 2.557(2)
N1 C10 1.246(19)
N1 C7 1.50(2)
N2 C11 1.283(18)
N2 C15 1.349(18)
N3 C16 1.338(19)
N3 C19 1.49(2)
N4 C35 1.280(19)
N4 C32 1.44(2)
N5 C40 1.29(2)
N5 C36 1.362(19)
N6 C41 1.293(18)
N6 C44 1.51(2)
N7 C60 1.267(17)
N7 C57 1.470(18)
N8 C65 1.335(16)
N8 C61 1.364(16)
N9 C66 1.311(17)
N9 C69 1.475(17)
N10 C85 1.259(16)
N10 C82 1.541(16)
N11 C86 1.337(17)
N11 C90 1.337(16)
N12 C91 1.253(17)
N12 C94 1.466(18)
N13 C110 1.275(17)
N13 C107 1.481(17)
N14 C115 1.341(18)
N14 C111 1.396(18)
N15 C116 1.33(2)
N15 C119 1.55(2)
N16 C135 1.255(17)
N16 C132 1.512(19)
N17 C136 1.312(18)
N17 C140 1.373(19)
N18 C141 1.243(19)
N18 C144 1.53(2)
C1 C2 1.3900
C1 C6 1.3900
C1 H1A 0.9500
C2 C3 1.3900
C2 H2A 0.9500
C3 C4 1.3900
C3 H3A 0.9500
C4 C5 1.3900
C4 H4A 0.9500
C5 C6 1.3900
C5 H5A 0.9500
C6 C7 1.52(2)
C7 C8 1.57(2)
C7 H7A 1.0000
C8 O9 1.48(2)
C8 H8A 0.9900
C8 H8B 0.9900
O9 C10 1.411(19)
C10 C11 1.48(2)
C11 C12 1.40(2)
C12 C13 1.37(2)
C12 H12A 0.9500
C13 C14 1.37(2)
C13 H13A 0.9500
C14 C15 1.37(2)
C14 H14A 0.9500
C15 C16 1.44(2)
C16 O17 1.352(17)
O17 C18 1.38(2)
C18 C19 1.53(2)
C18 H18A 0.9900
C18 H18B 0.9900
C19 C25 1.58(2)
C19 H19A 1.0000
C20 C21 1.3900
C20 C25 1.3900
C20 H20A 0.9500
C21 C22 1.3900
C21 H21A 0.9500
C22 C23 1.3900
C22 H22A 0.9500
C23 C24 1.3900
C23 H23A 0.9500
C24 C25 1.3900
C24 H24A 0.9500
C26 C27 1.3900
C26 C31 1.3900
C26 H26A 0.9500
C27 C28 1.3900
C27 H27A 0.9500
C28 C29 1.3900
C28 H28A 0.9500
C29 C30 1.3900
C29 H29A 0.9500
C30 C31 1.3900
C30 H30A 0.9500
C31 C32 1.496(19)
C32 C33 1.50(2)
C32 H32A 1.0000
C33 O34 1.44(2)
C33 H33A 0.9900
C33 H33B 0.9900
O34 C35 1.397(18)
C35 C36 1.46(2)
C36 C37 1.42(2)
C37 C38 1.32(2)
C37 H37A 0.9500
C38 C39 1.40(2)
C38 H38A 0.9500
C39 C40 1.42(2)
C39 H39A 0.9500
C40 C41 1.45(2)
C41 O42 1.373(19)
O42 C43 1.43(2)
C43 C44 1.60(2)
C43 H43A 0.9900
C43 H43B 0.9900
C44 C50 1.497(18)
C44 H44A 1.0000
C45 C46 1.3900
C45 C50 1.3900
C45 H45A 0.9500
C46 C47 1.3900
C46 H46A 0.9500
C47 C48 1.3900
C47 H47A 0.9500
C48 C49 1.3900
C48 H48A 0.9500
C49 C50 1.3900
C49 H49A 0.9500
C51 C52 1.3900
C51 C56 1.3900
C51 H51A 0.9500
C52 C53 1.3900
C52 H52A 0.9500
C53 C54 1.3900
C53 H53A 0.9500
C54 C55 1.3900
C54 H54A 0.9500
C55 C56 1.3900
C55 H55A 0.9500
C56 C57 1.484(17)
C57 C58 1.52(2)
C57 H57A 1.0000
C58 O59 1.453(18)
C58 H58A 0.9900
C58 H58B 0.9900
O59 C60 1.337(16)
C60 C61 1.45(2)
C61 C62 1.425(19)
C62 C63 1.33(2)
C62 H62A 0.9500
C63 C64 1.37(2)
C63 H63A 0.9500
C64 C65 1.427(18)
C64 H64A 0.9500
C65 C66 1.433(19)
C66 O67 1.351(16)
O67 C68 1.441(17)
C68 C69 1.50(2)
C68 H68A 0.9900
C68 H68B 0.9900
C69 C75 1.542(16)
C69 H69A 1.0000
C70 C71 1.3900
C70 C75 1.3900
C70 H70A 0.9500
C71 C72 1.3900
C71 H71A 0.9500
C72 C73 1.3900
C72 H72A 0.9500
C73 C74 1.3900
C73 H73A 0.9500
C74 C75 1.3900
C74 H74A 0.9500
C76 C77 1.3900
C76 C81 1.3900
C76 H76A 0.9500
C77 C78 1.3900
C77 H77A 0.9500
C78 C79 1.3900
C78 H78A 0.9500
C79 C80 1.3900
C79 H79A 0.9500
C80 C81 1.3900
C80 H80A 0.9500
C81 C82 1.498(15)
C82 C83 1.534(19)
C82 H82A 1.0000
C83 O84 1.464(16)
C83 H83A 0.9900
C83 H83B 0.9900
O84 C85 1.368(16)
C85 C86 1.462(18)
C86 C87 1.402(18)
C87 C88 1.41(2)
C87 H87A 0.9900
C87 H87B 0.9900
C88 C89 1.30(2)
C88 H88A 0.9500
C89 C90 1.37(2)
C89 H89A 0.9500
C90 C91 1.45(2)
C91 O92 1.374(15)
O92 C93 1.451(18)
C93 C94 1.59(2)
C93 H93A 0.9900
C93 H93B 0.9900
C94 C100 1.498(18)
C94 H94A 1.0000
C95 C96 1.3900
C95 C100 1.3900
C95 H95A 0.9500
C96 C97 1.3900
C96 H96A 0.9500
C97 C98 1.3900
C97 H97A 0.9500
C98 C99 1.3900
C98 H98A 0.9500
C99 C100 1.3900
C99 H99A 0.9500
C101 C102 1.3900
C101 C106 1.3900
C101 H10A 0.9500
C102 C103 1.3900
C102 H10B 0.9500
C103 C104 1.3900
C103 H10C 0.9500
C104 C105 1.3900
C104 H10D 0.9500
C105 C106 1.3900
C105 H10E 0.9500
C106 C107 1.506(17)
C107 C108 1.54(2)
C107 H10F 1.0000
C108 O109 1.449(17)
C108 H10G 0.9900
C108 H10H 0.9900
O109 C110 1.360(17)
C110 C111 1.47(2)
C111 C112 1.38(2)
C112 C113 1.35(2)
C112 H11A 0.9500
C113 C114 1.34(2)
C113 H11B 0.9500
C114 C115 1.41(2)
C114 H11C 0.9500
C115 C116 1.41(2)
C116 O117 1.38(2)
O117 C118 1.43(2)
C118 C119 1.53(3)
C118 H11D 0.9900
C118 H11E 0.9900
C119 C125 1.50(2)
C119 H11F 1.0000
C120 C121 1.3900
C120 C125 1.3900
C120 H12B 0.9500
C121 C122 1.3900
C121 H12C 0.9500
C122 C123 1.3900
C122 H12D 0.9500
C123 C124 1.3900
C123 H12E 0.9500
C124 C125 1.3900
C124 H12F 0.9500
C126 C127 1.3900
C126 C131 1.3900
C126 H12G 0.9500
C127 C128 1.3900
C127 H12H 0.9500
C128 C129 1.3900
C128 H12I 0.9500
C129 C130 1.3900
C129 H12J 0.9500
C130 C131 1.3900
C130 H13B 0.9500
C131 C132 1.558(16)
C132 C133 1.57(2)
C132 H13C 1.0000
C133 O134 1.414(18)
C133 H13D 0.9900
C133 H13E 0.9900
O134 C135 1.385(18)
C135 C136 1.47(2)
C136 C137 1.448(19)
C137 C138 1.29(2)
C137 H13F 0.9500
C138 C139 1.44(2)
C138 H13G 0.9500
C139 C140 1.41(2)
C139 H13H 0.9500
C140 C141 1.44(2)
C141 O142 1.355(19)
O142 C143 1.44(2)
C143 C144 1.57(3)
C143 H14B 0.9900
C143 H14C 0.9900
C144 C150 1.37(3)
C144 H14D 1.0000
C145 C146 1.3900
C145 C150 1.3900
C145 H14E 0.9500
C146 C147 1.3900
C146 H14F 0.9500
C147 C148 1.3900
C147 H14G 0.9500
C148 C149 1.3900
C148 H14H 0.9500
C149 C150 1.3900
C149 H14I 0.9500

loop_
_geom_torsion_atom_site_label_1
_geom_torsion_atom_site_label_2
_geom_torsion_atom_site_label_3
_geom_torsion_atom_site_label_4
_geom_torsion
C6 C1 C2 C3 0.0
C1 C2 C3 C4 0.0
C2 C3 C4 C5 0.0
C3 C4 C5 C6 0.0
C4 C5 C6 C1 0.0
C4 C5 C6 C7 -177.3(17)
C2 C1 C6 C5 0.0
C2 C1 C6 C7 177.2(18)
C10 N1 C7 C6 112.1(16)
Cu1 N1 C7 C6 -67(2)
C10 N1 C7 C8 -14.7(19)
Cu1 N1 C7 C8 166.1(15)
C5 C6 C7 N1 -90.2(16)
C1 C6 C7 N1 92.6(16)
C5 C6 C7 C8 28(2)
C1 C6 C7 C8 -149.3(14)
N1 C7 C8 O9 20.7(19)
C6 C7 C8 O9 -101.2(19)
C7 C8 O9 C10 -19.6(19)
C7 N1 C10 O9 2(2)
Cu1 N1 C10 O9 -178.4(11)
C7 N1 C10 C11 -176.1(16)
Cu1 N1 C10 C11 3(2)
C8 O9 C10 N1 12(2)
C8 O9 C10 C11 -169.2(15)
C15 N2 C11 C12 2(2)
Cu1 N2 C11 C12 -174.1(13)
C15 N2 C11 C10 -172.2(13)
Cu1 N2 C11 C10 12.1(16)
N1 C10 C11 N2 -12(2)
O9 C10 C11 N2 170.1(14)
N1 C10 C11 C12 174.5(17)
O9 C10 C11 C12 -4(2)
N2 C11 C12 C13 3(3)
C10 C11 C12 C13 176.6(16)
C11 C12 C13 C14 -6(3)
C12 C13 C14 C15 5(3)
C11 N2 C15 C14 -3(2)
Cu1 N2 C15 C14 171.3(12)
C11 N2 C15 C16 171.1(14)
Cu1 N2 C15 C16 -14(2)
C13 C14 C15 N2 0(3)
C13 C14 C15 C16 -174.5(16)
C19 N3 C16 O17 2(2)
Cu2 N3 C16 O17 -171.4(11)
C19 N3 C16 C15 175.2(17)
Cu2 N3 C16 C15 1(3)
N2 C15 C16 N3 36(2)
C14 C15 C16 N3 -149.2(17)
N2 C15 C16 O17 -151.1(14)
C14 C15 C16 O17 23(2)
N3 C16 O17 C18 -4(2)
C15 C16 O17 C18 -177.3(15)
C16 O17 C18 C19 3(2)
C16 N3 C19 C18 0(2)
Cu2 N3 C19 C18 174.6(13)
C16 N3 C19 C25 125.8(16)
Cu2 N3 C19 C25 -59(2)
O17 C18 C19 N3 -2(2)
O17 C18 C19 C25 -119.9(18)
C25 C20 C21 C22 0.0
C20 C21 C22 C23 0.0
C21 C22 C23 C24 0.0
C22 C23 C24 C25 0.0
C23 C24 C25 C20 0.0
C23 C24 C25 C19 178.2(12)
C21 C20 C25 C24 0.0
C21 C20 C25 C19 -178.0(14)
N3 C19 C25 C24 112.2(15)
C18 C19 C25 C24 -130.7(17)
N3 C19 C25 C20 -69.7(17)
C18 C19 C25 C20 47(2)
C31 C26 C27 C28 0.0
C26 C27 C28 C29 0.0
C27 C28 C29 C30 0.0
C28 C29 C30 C31 0.0
C29 C30 C31 C26 0.0
C29 C30 C31 C32 -176.8(13)
C27 C26 C31 C30 0.0
C27 C26 C31 C32 176.6(14)
C35 N4 C32 C33 14(2)
Cu1 N4 C32 C33 -178.2(12)
C35 N4 C32 C31 146.0(17)
Cu1 N4 C32 C31 -46(2)
C30 C31 C32 N4 -66.0(19)
C26 C31 C32 N4 117.3(17)
C30 C31 C32 C33 60(2)
C26 C31 C32 C33 -116.7(19)
N4 C32 C33 O34 -19(2)
C31 C32 C33 O34 -148.1(18)
C32 C33 O34 C35 16.4(19)
C32 N4 C35 O34 -3(2)
Cu1 N4 C35 O34 -169.7(10)
C32 N4 C35 C36 174.8(17)
Cu1 N4 C35 C36 8(3)
C33 O34 C35 N4 -9(2)
C33 O34 C35 C36 172.6(14)
C40 N5 C36 C37 -3(2)
Cu2 N5 C36 C37 169.2(10)
C40 N5 C36 C35 175.2(14)
Cu2 N5 C36 C35 -12(2)
N4 C35 C36 N5 33(3)
O34 C35 C36 N5 -148.9(13)
N4 C35 C36 C37 -148.4(17)
O34 C35 C36 C37 29(2)
N5 C36 C37 C38 1(2)
C35 C36 C37 C38 -177.1(16)
C36 C37 C38 C39 3(3)
C37 C38 C39 C40 -5(2)
C36 N5 C40 C39 1(2)
Cu2 N5 C40 C39 -172.6(13)
C36 N5 C40 C41 -174.3(13)
Cu2 N5 C40 C41 12.0(16)
C38 C39 C40 N5 3(2)
C38 C39 C40 C41 177.9(15)
C44 N6 C41 O42 7.3(18)
Cu2 N6 C41 O42 176.9(10)
C44 N6 C41 C40 -173.8(14)
Cu2 N6 C41 C40 -4.1(19)
N5 C40 C41 N6 -6(2)
C39 C40 C41 N6 178.3(14)
N5 C40 C41 O42 173.0(14)
C39 C40 C41 O42 -3(2)
N6 C41 O42 C43 6.0(19)
C40 C41 O42 C43 -173.0(14)
C41 O42 C43 C44 -15.1(17)
C41 N6 C44 C50 106.6(13)
Cu2 N6 C44 C50 -58(2)
C41 N6 C44 C43 -15.8(16)
Cu2 N6 C44 C43 179.8(12)
O42 C43 C44 C50 -99.4(16)
O42 C43 C44 N6 18.2(16)
C50 C45 C46 C47 0.0
C45 C46 C47 C48 0.0
C46 C47 C48 C49 0.0
C47 C48 C49 C50 0.0
C48 C49 C50 C45 0.0
C48 C49 C50 C44 -178.1(12)
C46 C45 C50 C49 0.0
C46 C45 C50 C44 178.1(13)
N6 C44 C50 C49 99.0(12)
C43 C44 C50 C49 -146.4(11)
N6 C44 C50 C45 -79.1(13)
C43 C44 C50 C45 35.4(17)
C56 C51 C52 C53 0.0
C51 C52 C53 C54 0.0
C52 C53 C54 C55 0.0
C53 C54 C55 C56 0.0
C54 C55 C56 C51 0.0
C54 C55 C56 C57 -178.4(11)
C52 C51 C56 C55 0.0
C52 C51 C56 C57 178.4(11)
C60 N7 C57 C56 115.2(13)
Cu3 N7 C57 C56 -56.8(19)
C60 N7 C57 C58 -10.4(15)
Cu3 N7 C57 C58 177.6(10)
C55 C56 C57 N7 97.3(12)
C51 C56 C57 N7 -81.1(13)
C55 C56 C57 C58 -144.2(11)
C51 C56 C57 C58 37.4(16)
N7 C57 C58 O59 14.1(14)
C56 C57 C58 O59 -108.5(13)
C57 C58 O59 C60 -13.0(15)
C57 N7 C60 O59 2.3(17)
Cu3 N7 C60 O59 176.7(10)
C57 N7 C60 C61 -177.0(13)
Cu3 N7 C60 C61 -2.6(18)
C58 O59 C60 N7 7.4(17)
C58 O59 C60 C61 -173.3(12)
C65 N8 C61 C62 2.3(19)
Cu3 N8 C61 C62 -170.0(10)
C65 N8 C61 C60 -177.2(12)
Cu3 N8 C61 C60 10.5(14)
N7 C60 C61 N8 -6(2)
O59 C60 C61 N8 174.5(12)
N7 C60 C61 C62 174.3(14)
O59 C60 C61 C62 -5(2)
N8 C61 C62 C63 -2(2)
C60 C61 C62 C63 177.6(15)
C61 C62 C63 C64 -1(2)
C62 C63 C64 C65 3(2)
C61 N8 C65 C64 -0.4(19)
Cu3 N8 C65 C64 169.9(10)
C61 N8 C65 C66 176.7(12)
Cu3 N8 C65 C66 -13.0(19)
C63 C64 C65 N8 -2(2)
C63 C64 C65 C66 -179.3(14)
C69 N9 C66 O67 -2.8(16)
Cu4 N9 C66 O67 -166.2(9)
C69 N9 C66 C65 -179.9(14)
Cu4 N9 C66 C65 17(2)
N8 C65 C66 N9 26(2)
C64 C65 C66 N9 -156.8(14)
N8 C65 C66 O67 -151.2(12)
C64 C65 C66 O67 26.1(18)
N9 C66 O67 C68 6.1(16)
C65 C66 O67 C68 -176.3(12)
C66 O67 C68 C69 -6.5(15)
C66 N9 C69 C68 -1.6(15)
Cu4 N9 C69 C68 164.2(9)
C66 N9 C69 C75 126.6(12)
Cu4 N9 C69 C75 -67.6(13)
O67 C68 C69 N9 4.9(15)
O67 C68 C69 C75 -120.1(12)
C75 C70 C71 C72 0.0
C70 C71 C72 C73 0.0
C71 C72 C73 C74 0.0
C72 C73 C74 C75 0.0
C73 C74 C75 C70 0.0
C73 C74 C75 C69 -178.5(10)
C71 C70 C75 C74 0.0
C71 C70 C75 C69 178.4(10)
N9 C69 C75 C74 -75.5(12)
C68 C69 C75 C74 45.8(14)
N9 C69 C75 C70 106.1(11)
C68 C69 C75 C70 -132.6(11)
C81 C76 C77 C78 0.0
C76 C77 C78 C79 0.0
C77 C78 C79 C80 0.0
C78 C79 C80 C81 0.0
C79 C80 C81 C76 0.0
C79 C80 C81 C82 -179.8(10)
C77 C76 C81 C80 0.0
C77 C76 C81 C82 179.8(10)
C80 C81 C82 C83 -121.4(11)
C76 C81 C82 C83 58.8(14)
C80 C81 C82 N10 120.0(10)
C76 C81 C82 N10 -59.8(12)
C85 N10 C82 C81 135.6(11)
Cu3 N10 C82 C81 -46.9(13)
C85 N10 C82 C83 8.2(14)
Cu3 N10 C82 C83 -174.2(9)
C81 C82 C83 O84 -134.7(12)
N10 C82 C83 O84 -10.5(14)
C82 C83 O84 C85 9.5(15)
C82 N10 C85 O84 -2.6(16)
Cu3 N10 C85 O84 -179.3(9)
C82 N10 C85 C86 174.6(13)
Cu3 N10 C85 C86 -2(2)
C83 O84 C85 N10 -4.6(16)
C83 O84 C85 C86 177.8(12)
C90 N11 C86 C87 -3(2)
Cu4 N11 C86 C87 171.4(11)
C90 N11 C86 C85 177.6(12)
Cu4 N11 C86 C85 -7.6(19)
N10 C85 C86 N11 32(2)
O84 C85 C86 N11 -150.7(12)
N10 C85 C86 C87 -147.0(15)
O84 C85 C86 C87 30.4(18)
N11 C86 C87 C88 4(2)
C85 C86 C87 C88 -177.3(15)
C86 C87 C88 C89 -2(3)
C87 C88 C89 C90 0(3)
C86 N11 C90 C89 2(2)
Cu4 N11 C90 C89 -174.1(12)
C86 N11 C90 C91 -174.1(12)
Cu4 N11 C90 C91 10.1(14)
C88 C89 C90 N11 0(3)
C88 C89 C90 C91 175.3(18)
C94 N12 C91 O92 4.7(17)
Cu4 N12 C91 O92 177.1(9)
C94 N12 C91 C90 -175.8(14)
Cu4 N12 C91 C90 -3.4(18)
N11 C90 C91 N12 -5(2)
C89 C90 C91 N12 179.2(15)
N11 C90 C91 O92 174.4(12)
C89 C90 C91 O92 -1(2)
N12 C91 O92 C93 7.6(17)
C90 C91 O92 C93 -171.9(13)
C91 O92 C93 C94 -14.9(15)
C91 N12 C94 C100 108.8(13)
Cu4 N12 C94 C100 -60.3(17)
C91 N12 C94 C93 -13.6(15)
Cu4 N12 C94 C93 177.3(11)
O92 C93 C94 N12 16.9(15)
O92 C93 C94 C100 -101.7(14)
C100 C95 C96 C97 0.0
C95 C96 C97 C98 0.0
C96 C97 C98 C99 0.0
C97 C98 C99 C100 0.0
C98 C99 C100 C95 0.0
C98 C99 C100 C94 -177.8(11)
C96 C95 C100 C99 0.0
C96 C95 C100 C94 177.8(11)
N12 C94 C100 C99 107.0(11)
C93 C94 C100 C99 -138.7(11)
N12 C94 C100 C95 -70.9(12)
C93 C94 C100 C95 43.5(15)
C106 C101 C102 C103 0.0
C101 C102 C103 C104 0.0
C102 C103 C104 C105 0.0
C103 C104 C105 C106 0.0
C104 C105 C106 C101 0.0
C104 C105 C106 C107 -176.9(11)
C102 C101 C106 C105 0.0
C102 C101 C106 C107 176.9(11)
C110 N13 C107 C106 108.9(12)
Cu5 N13 C107 C106 -63.7(17)
C110 N13 C107 C108 -11.8(15)
Cu5 N13 C107 C108 175.6(11)
C105 C106 C107 N13 107.5(11)
C101 C106 C107 N13 -69.4(12)
C105 C106 C107 C108 -139.6(10)
C101 C106 C107 C108 43.5(14)
N13 C107 C108 O109 15.4(15)
C106 C107 C108 O109 -101.5(13)
C107 C108 O109 C110 -13.2(15)
C107 N13 C110 O109 4.1(18)
Cu5 N13 C110 O109 179.1(10)
C107 N13 C110 C111 -175.5(14)
Cu5 N13 C110 C111 -0.5(18)
C108 O109 C110 N13 6.3(18)
C108 O109 C110 C111 -174.1(12)
C115 N14 C111 C112 3(2)
Cu5 N14 C111 C112 -174.3(12)
C115 N14 C111 C110 -173.4(13)
Cu5 N14 C111 C110 9.0(14)
N13 C110 C111 C112 177.1(15)
O109 C110 C111 C112 -3(2)
N13 C110 C111 N14 -6(2)
O109 C110 C111 N14 174.1(12)
N14 C111 C112 C113 1(2)
C110 C111 C112 C113 176.7(16)
C111 C112 C113 C114 -6(3)
C112 C113 C114 C115 8(3)
C111 N14 C115 C114 -2(2)
Cu5 N14 C115 C114 175.3(13)
C111 N14 C115 C116 175.3(16)
Cu5 N14 C115 C116 -8(3)
C113 C114 C115 N14 -4(3)
C113 C114 C115 C116 179.2(19)
C119 N15 C116 O117 -4(2)
Cu6 N15 C116 O117 -176.8(13)
C119 N15 C116 C115 174(2)
Cu6 N15 C116 C115 2(4)
N14 C115 C116 N15 29(3)
C114 C115 C116 N15 -154(2)
N14 C115 C116 O117 -152.1(16)
C114 C115 C116 O117 25(3)
N15 C116 O117 C118 -9(3)
C115 C116 O117 C118 173(2)
C116 O117 C118 C119 18(3)
O117 C118 C119 C125 -140.7(18)
O117 C118 C119 N15 -19(2)
C116 N15 C119 C125 139.8(18)
Cu6 N15 C119 C125 -46(2)
C116 N15 C119 C118 14(2)
Cu6 N15 C119 C118 -171.9(14)
C125 C120 C121 C122 0.0
C120 C121 C122 C123 0.0
C121 C122 C123 C124 0.0
C122 C123 C124 C125 0.0
C123 C124 C125 C120 0.0
C123 C124 C125 C119 -179.1(12)
C121 C120 C125 C124 0.0
C121 C120 C125 C119 179.1(13)
C118 C119 C125 C124 -121.5(17)
N15 C119 C125 C124 123.5(15)
C118 C119 C125 C120 59.4(19)
N15 C119 C125 C120 -56(2)
C131 C126 C127 C128 0.0
C126 C127 C128 C129 0.0
C127 C128 C129 C130 0.0
C128 C129 C130 C131 0.0
C129 C130 C131 C126 0.0
C129 C130 C131 C132 179.3(12)
C127 C126 C131 C130 0.0
C127 C126 C131 C132 -179.3(12)
C135 N16 C132 C131 134.0(12)
Cu5 N16 C132 C131 -64.4(14)
C135 N16 C132 C133 13.5(15)
Cu5 N16 C132 C133 175.0(9)
C130 C131 C132 N16 124.5(11)
C126 C131 C132 N16 -56.1(14)
C130 C131 C132 C133 -119.2(12)
C126 C131 C132 C133 60.2(15)
N16 C132 C133 O134 -15.3(15)
C131 C132 C133 O134 -138.4(12)
C132 C133 O134 C135 12.6(16)
C132 N16 C135 O134 -6.3(17)
Cu5 N16 C135 O134 -164.2(10)
C132 N16 C135 C136 172.6(14)
Cu5 N16 C135 C136 15(2)
C133 O134 C135 N16 -4.7(18)
C133 O134 C135 C136 176.2(12)
C140 N17 C136 C137 -1(2)
Cu6 N17 C136 C137 170.0(10)
C140 N17 C136 C135 173.8(13)
Cu6 N17 C136 C135 -15(2)
N16 C135 C136 N17 31(2)
O134 C135 C136 N17 -149.7(12)
N16 C135 C136 C137 -153.9(15)
O134 C135 C136 C137 25.0(19)
N17 C136 C137 C138 -4(2)
C135 C136 C137 C138 -178.1(15)
C136 C137 C138 C139 4(2)
C137 C138 C139 C140 1(2)
C136 N17 C140 C139 5(2)
Cu6 N17 C140 C139 -167.6(13)
C136 N17 C140 C141 -176.0(14)
Cu6 N17 C140 C141 11.1(16)
C138 C139 C140 N17 -5(2)
C138 C139 C140 C141 176.1(15)
C144 N18 C141 O142 2(3)
Cu6 N18 C141 O142 172.6(13)
C144 N18 C141 C140 -175.7(19)
Cu6 N18 C141 C140 -5(2)
N17 C140 C141 N18 -5(3)
C139 C140 C141 N18 174.2(17)
N17 C140 C141 O142 177.5(15)
C139 C140 C141 O142 -4(3)
N18 C141 O142 C143 7(3)
C140 C141 O142 C143 -174.6(19)
C141 O142 C143 C144 -13(3)
C141 N18 C144 C150 120(2)
Cu6 N18 C144 C150 -46(4)
C141 N18 C144 C143 -10(3)
Cu6 N18 C144 C143 -176.6(16)
O142 C143 C144 C150 -113(2)
O142 C143 C144 N18 13(3)
C150 C145 C146 C147 0.0
C145 C146 C147 C148 0.0
C146 C147 C148 C149 0.0
C147 C148 C149 C150 0.0
N18 C144 C150 C149 96(2)
C143 C144 C150 C149 -142.9(17)
N18 C144 C150 C145 -82(2)
C143 C144 C150 C145 39(2)
C148 C149 C150 C144 -178.1(19)
C148 C149 C150 C145 0.0
C146 C145 C150 C144 178.3(17)
C146 C145 C150 C149 0.0
